data_2243349
loop_
_publ_author_name
'M'hamedi, Ahmed'
'Batsanov, Andrei S.'

_publ_section_title
;
 Phosphorescent mono- and diiridium(III) complexes cyclometalated by
 fluorenyl- or phenyl-pyridino ligands with bulky substituents, as
 prospective OLED dopants
;
_journal_coeditor_code HB7885
_journal_issue 3
_journal_name_full 'Acta Crystallographica Section E'
_journal_page_first 392
_journal_page_last 399
_journal_paper_doi 10.1107/S2056989020001784
_journal_volume 76
_journal_year 2020
_chemical_formula_iupac '[Ir2 (C30 H35 F N)4 Cl2], 0.3C5 H12'
_chemical_formula_moiety 'C120 H140 Cl2 F4 Ir2 N4, 0.3(C5 H12)'
_chemical_formula_sum 'C121.5 H143.6 Cl2 F4 Ir2 N4'
_chemical_formula_weight 2191.30
_chemical_name_systematic
'Di-\m~2~-chlorido-bis{bis[2-(5-fluoropyridin-2-yl)-9,9-dihexyl-9<i>H</i>-fluoren-3-yl]iridium} pentane 0.3-solvate'
_space_group_crystal_system triclinic
_space_group_IT_number 2
_space_group_name_Hall '-P 1'
_space_group_name_H-M_alt 'P -1'
_atom_sites_solution_hydrogens mixed
_atom_sites_solution_primary direct
_atom_sites_solution_secondary difmap
_audit_creation_method
;
Olex2 1.2-beta
(compiled 2018.05.29 svn.r3508 for OlexSys, GUI svn.r5506)
;
_cell_angle_alpha 105.119(2)
_cell_angle_beta 93.787(2)
_cell_angle_gamma 90.779(2)
_cell_formula_units_Z 2
_cell_length_a 12.2744(7)
_cell_length_b 17.6132(10)
_cell_length_c 25.3966(15)
_cell_measurement_reflns_used 5349
_cell_measurement_temperature 120
_cell_measurement_theta_max 25.25
_cell_measurement_theta_min 2.26
_cell_volume 5286.2(5)
_computing_cell_refinement
;
SMART (Bruker, 2001)
;
_computing_data_collection
;
SMART (Bruker, 2001)
;
_computing_data_reduction
;
SAINT  (Bruker, 2001)
;
_computing_molecular_graphics
;
<i>OLEX2</i> (Dolomanov <i>et al.</i>,  2009)
;
_computing_publication_material
;
<i>OLEX2</i> (Dolomanov <i>et al.</i>,  2009)
;
_computing_structure_refinement
;
ShelXL2018 (Sheldrick, 2015b)
;
_computing_structure_solution
;
ShelXS (Sheldrick, 2008)
;
_diffrn_ambient_temperature 120
_diffrn_detector 'CCD area detector'
_diffrn_detector_area_resol_mean 5.6
_diffrn_measured_fraction_theta_full 1.000
_diffrn_measured_fraction_theta_max 1.000
_diffrn_measurement_device 'three-circle diffractometer'
_diffrn_measurement_device_type 'Bruker SMART CCD 6000'
_diffrn_measurement_method '\w scans'
_diffrn_radiation_monochromator graphite
_diffrn_radiation_probe x-ray
_diffrn_radiation_type MoK\a
_diffrn_radiation_wavelength 0.71073
_diffrn_reflns_av_R_equivalents 0.0648
_diffrn_reflns_av_unetI/netI 0.0840
_diffrn_reflns_limit_h_max 14
_diffrn_reflns_limit_h_min -14
_diffrn_reflns_limit_k_max 20
_diffrn_reflns_limit_k_min -20
_diffrn_reflns_limit_l_max 30
_diffrn_reflns_limit_l_min -30
_diffrn_reflns_number 48264
_diffrn_reflns_theta_full 25.000
_diffrn_reflns_theta_max 25.000
_diffrn_reflns_theta_min 1.198
_diffrn_source 'sealed X-ray tube'
_diffrn_standards_number 0
_exptl_absorpt_coefficient_mu 2.623
_exptl_absorpt_correction_T_max 0.9272
_exptl_absorpt_correction_T_min 0.7345
_exptl_absorpt_correction_type integration
_exptl_absorpt_process_details
;
(SADABS; Krause <i>et al.</i>,  2015)
;
_exptl_crystal_colour orange
_exptl_crystal_density_diffrn 1.377
_exptl_crystal_description block
_exptl_crystal_F_000 2249
_exptl_crystal_size_max 0.14
_exptl_crystal_size_mid 0.1
_exptl_crystal_size_min 0.04
_refine_diff_density_max 1.391
_refine_diff_density_min -0.763
_refine_ls_extinction_method none
_refine_ls_goodness_of_fit_ref 0.949
_refine_ls_hydrogen_treatment constr
_refine_ls_matrix_type full
_refine_ls_number_parameters 1342
_refine_ls_number_reflns 18623
_refine_ls_number_restraints 2905
_refine_ls_restrained_S_all 1.001
_refine_ls_R_factor_all 0.0807
_refine_ls_R_factor_gt 0.0409
_refine_ls_shift/su_max 0.002
_refine_ls_shift/su_mean 0.000
_refine_ls_structure_factor_coef Fsqd
_refine_ls_weighting_details 'w=1/[\s^2^(Fo^2^)+(0.0472P)^2^] where P=(Fo^2^+2Fc^2^)/3'
_refine_ls_weighting_scheme calc
_refine_ls_wR_factor_gt 0.0896
_refine_ls_wR_factor_ref 0.1029
_reflns_number_gt 12096
_reflns_number_total 18623
_reflns_threshold_expression 'I > 2\s(I)'
_cod_data_source_file hb7885sup1.cif
_cod_data_source_block II
_cod_database_code 2243349
_shelx_space_group_comment
;
The symmetry employed for this shelxl refinement is uniquely defined
by the following loop, which should always be used as a source of
symmetry information in preference to the above space-group names.
They are only intended as comments.
;

loop_
_space_group_symop_operation_xyz
'x, y, z'
'-x, -y, -z'

loop_
_atom_site_type_symbol
_atom_site_label
_atom_site_fract_x
_atom_site_fract_y
_atom_site_fract_z
_atom_site_U_iso_or_equiv
_atom_site_adp_type
_atom_site_calc_flag
_atom_site_occupancy
_atom_site_disorder_assembly
_atom_site_disorder_group
Ir Ir1 0.64404(2) 0.36376(2) 0.19910(2) 0.03102(8) Uani d 1 . .
Ir Ir2 0.54578(2) 0.24992(2) 0.29310(2) 0.03270(8) Uani d 1 . .
Cl Cl1 0.66078(13) 0.36958(9) 0.29922(6) 0.0346(4) Uani d 1 . .
Cl Cl2 0.54538(13) 0.23529(9) 0.19162(6) 0.0365(4) Uani d 1 . .
F F1 0.2878(3) 0.4982(2) 0.31979(15) 0.0502(10) Uani d 1 . .
F F2 0.8500(4) 0.0463(3) 0.21338(17) 0.0788(15) Uani d 1 . .
F F3 0.2160(3) 0.4031(2) 0.16942(16) 0.0569(11) Uani d 1 . .
F F4 0.9910(4) 0.2071(3) 0.24544(18) 0.0780(15) Uani d 1 . .
N N1 0.4023(4) 0.3079(3) 0.29679(19) 0.0318(12) Uani d 1 . .
N N2 0.6790(4) 0.1836(3) 0.2967(2) 0.0368(13) Uani d 1 . .
N N3 0.5051(4) 0.4258(3) 0.20334(18) 0.0293(11) Uani d 1 . .
N N4 0.7826(4) 0.3022(3) 0.1836(2) 0.0381(13) Uani d 1 . .
C C1 0.4431(5) 0.1584(4) 0.2827(3) 0.0372(15) Uani d 1 . .
C C2 0.4671(5) 0.0790(4) 0.2742(2) 0.0361(14) Uani d 1 . .
H H2 0.541059 0.063919 0.275666 0.043 Uiso calc 1 . .
C C3 0.3836(5) 0.0219(4) 0.2637(2) 0.0344(14) Uani d 1 . .
C C4 0.2739(5) 0.0420(4) 0.2615(3) 0.0373(14) Uani d 1 . .
C C5 0.2476(5) 0.1200(4) 0.2713(3) 0.0414(16) Uani d 1 . .
H H5 0.173341 0.134399 0.270668 0.050 Uiso calc 1 . .
C C6 0.3312(5) 0.1777(4) 0.2822(3) 0.0396(15) Uani d 1 . .
C C7 0.3116(5) 0.2606(4) 0.2912(3) 0.0396(15) Uani d 1 . .
C C8 0.2095(6) 0.2952(4) 0.2956(3) 0.0517(19) Uani d 1 . .
H H8 0.145714 0.262595 0.292166 0.062 Uiso calc 1 . .
C C9 0.1989(6) 0.3752(4) 0.3049(3) 0.0533(19) Uani d 1 . .
H H9 0.129545 0.398611 0.307147 0.064 Uiso calc 1 . .
C C10 0.2929(6) 0.4186(4) 0.3106(3) 0.0413(15) Uani d 1 . .
C C11 0.3940(5) 0.3859(4) 0.3079(2) 0.0345(14) Uani d 1 . .
H H11 0.458001 0.418823 0.314023 0.041 Uiso calc 1 . .
C C12 0.3874(5) -0.0641(4) 0.2533(2) 0.0374(14) Uani d 1 . .
C C13 0.4752(5) -0.1121(4) 0.2537(2) 0.0392(15) Uani d 1 . .
H H13 0.547919 -0.090953 0.259368 0.047 Uiso calc 1 . .
C C14 0.4542(6) -0.1921(4) 0.2454(3) 0.0469(17) Uani d 1 . .
H H14 0.513275 -0.226119 0.246359 0.056 Uiso calc 1 . .
C C15 0.3487(6) -0.2227(4) 0.2359(3) 0.0477(17) Uani d 1 . .
H H15 0.335952 -0.277579 0.230407 0.057 Uiso calc 1 . .
C C16 0.2621(6) -0.1752(4) 0.2341(3) 0.0486(18) Uani d 1 . .
H H16 0.189630 -0.196769 0.226386 0.058 Uiso calc 1 . .
C C17 0.2820(6) -0.0953(4) 0.2437(3) 0.0392(15) Uani d 1 . .
C C19 0.5649(5) 0.2663(4) 0.3739(2) 0.0361(15) Uani d 1 . .
C C20 0.5102(5) 0.3175(4) 0.4140(2) 0.0386(15) Uani d 1 . .
H H20 0.452150 0.346860 0.403475 0.046 Uiso calc 1 . .
C C21 0.5386(6) 0.3266(4) 0.4686(3) 0.0422(16) Uani d 1 . .
C C22 0.6223(6) 0.2841(4) 0.4854(3) 0.0506(18) Uani d 1 . .
C C23 0.6810(6) 0.2344(4) 0.4468(3) 0.054(2) Uani d 1 . .
H H23 0.739510 0.205897 0.457842 0.065 Uiso calc 1 . .
C C24 0.6537(6) 0.2267(4) 0.3920(3) 0.0466(18) Uani d 1 . .
C C25 0.7125(6) 0.1782(4) 0.3477(3) 0.0504(19) Uani d 1 . .
C C26 0.7959(7) 0.1282(5) 0.3542(3) 0.079(3) Uani d 1 . .
H H26 0.820772 0.125245 0.389775 0.095 Uiso calc 1 . .
C C27 0.8427(7) 0.0828(6) 0.3091(3) 0.081(3) Uani d 1 . .
H H27 0.898635 0.047501 0.313146 0.097 Uiso calc 1 . .
C C28 0.8065(6) 0.0897(5) 0.2580(3) 0.061(2) Uani d 1 . .
C C29 0.7246(5) 0.1386(4) 0.2518(3) 0.0452(17) Uani d 1 . .
H H29 0.699135 0.141554 0.216303 0.054 Uiso calc 1 . .
C C30 0.4935(6) 0.3753(4) 0.5176(3) 0.0455(16) Uani d 1 . .
C C31 0.4090(6) 0.4299(4) 0.5229(3) 0.0469(17) Uani d 1 . .
H H31 0.373580 0.442106 0.491830 0.056 Uiso calc 1 . .
C C32 0.3800(6) 0.4650(4) 0.5753(3) 0.0509(18) Uani d 1 . .
H H32 0.324773 0.503000 0.580377 0.061 Uiso calc 1 . .
C C33 0.4295(6) 0.4461(4) 0.6200(3) 0.0523(18) Uani d 1 . .
H H33 0.404521 0.468694 0.655171 0.063 Uiso calc 1 . .
C C34 0.5137(6) 0.3955(4) 0.6152(3) 0.0532(19) Uani d 1 . .
H H34 0.548834 0.384743 0.646842 0.064 Uiso calc 1 . .
C C35 0.5477(6) 0.3597(4) 0.5634(3) 0.0516(18) Uani d 1 . .
C C36 0.6384(7) 0.3026(4) 0.5477(3) 0.0606(19) Uani d 1 . .
C C37 0.7103(5) 0.4728(4) 0.2191(2) 0.0333(14) Uani d 1 . .
C C38 0.8207(5) 0.4959(4) 0.2298(2) 0.0333(14) Uani d 1 . .
H H38 0.875149 0.457545 0.221596 0.040 Uiso calc 1 . .
C C39 0.8513(5) 0.5744(4) 0.2522(2) 0.0321(13) Uani d 1 . .
C C40 0.7728(5) 0.6323(4) 0.2649(2) 0.0356(14) Uani d 1 . .
C C41 0.6632(5) 0.6111(4) 0.2538(2) 0.0353(14) Uani d 1 . .
H H41 0.609309 0.649774 0.262333 0.042 Uiso calc 1 . .
C C42 0.6322(5) 0.5325(4) 0.2301(2) 0.0323(13) Uani d 1 . .
C C43 0.5184(5) 0.5046(4) 0.2168(2) 0.0326(14) Uani d 1 . .
C C44 0.4306(5) 0.5511(4) 0.2123(3) 0.0402(16) Uani d 1 . .
H H44 0.441343 0.606625 0.220849 0.048 Uiso calc 1 . .
C C45 0.3274(5) 0.5182(4) 0.1955(3) 0.0457(17) Uani d 1 . .
H H45 0.266492 0.549695 0.192006 0.055 Uiso calc 1 . .
C C46 0.3170(5) 0.4387(4) 0.1842(3) 0.0425(15) Uani d 1 . .
C C47 0.4038(5) 0.3922(4) 0.1874(2) 0.0388(15) Uani d 1 . .
H H47 0.393614 0.336660 0.178452 0.047 Uiso calc 1 . .
C C48 0.9588(5) 0.6130(4) 0.2682(2) 0.0326(13) Uani d 1 . .
C C49 1.0619(5) 0.5829(4) 0.2650(3) 0.0369(15) Uani d 1 . .
H H49 1.071729 0.528367 0.249895 0.044 Uiso calc 1 . .
C C50 1.1525(5) 0.6350(4) 0.2846(3) 0.0404(15) Uani d 1 . .
H H50 1.224306 0.615586 0.282469 0.049 Uiso calc 1 . .
C C51 1.1375(5) 0.7138(4) 0.3069(3) 0.0410(15) Uani d 1 . .
H H51 1.199287 0.748038 0.320514 0.049 Uiso calc 1 . .
C C52 1.0339(5) 0.7441(4) 0.3097(3) 0.0407(15) Uani d 1 . .
H H52 1.024465 0.798821 0.324577 0.049 Uiso calc 1 . .
C C53 0.9449(5) 0.6939(4) 0.2907(2) 0.0362(14) Uani d 1 . .
C C54 0.8250(5) 0.7124(4) 0.2907(3) 0.0436(15) Uani d 1 . .
C C55 0.6405(5) 0.3491(4) 0.1176(2) 0.0361(15) Uani d 1 . .
C C56 0.5656(5) 0.3785(4) 0.0855(2) 0.0379(15) Uani d 1 . .
H H56 0.512315 0.413985 0.101879 0.045 Uiso calc 1 . .
C C57 0.5692(5) 0.3556(4) 0.0291(2) 0.0402(16) Uani d 1 . .
C C58 0.6478(6) 0.3044(4) 0.0041(3) 0.0525(19) Uani d 1 . .
C C59 0.7243(6) 0.2768(4) 0.0354(3) 0.055(2) Uani d 1 . .
H H59 0.778854 0.242764 0.018764 0.066 Uiso calc 1 . .
C C60 0.7212(5) 0.2993(4) 0.0923(3) 0.0443(17) Uani d 1 . .
C C61 0.8003(6) 0.2740(4) 0.1290(3) 0.0457(17) Uani d 1 . .
C C62 0.8878(7) 0.2270(5) 0.1139(3) 0.071(3) Uani d 1 . .
H H62 0.901631 0.209550 0.076366 0.085 Uiso calc 1 . .
C C63 0.9553(7) 0.2049(5) 0.1521(3) 0.073(3) Uani d 1 . .
H H63 1.015383 0.172193 0.141843 0.088 Uiso calc 1 . .
C C64 0.9326(6) 0.2316(5) 0.2055(3) 0.059(2) Uani d 1 . .
C C65 0.8486(5) 0.2816(4) 0.2216(3) 0.0467(17) Uani d 1 . .
H H65 0.837442 0.301309 0.259316 0.056 Uiso calc 1 . .
C C66 0.4987(5) 0.3764(4) -0.0136(2) 0.0394(15) Uani d 1 . .
C C67 0.4109(5) 0.4254(4) -0.0093(3) 0.0417(16) Uani d 1 . .
H H67 0.387171 0.451617 0.025496 0.050 Uiso calc 1 . .
C C68 0.3576(6) 0.4355(4) -0.0573(3) 0.0474(17) Uani d 1 . .
H H68 0.297780 0.469478 -0.055589 0.057 Uiso calc 1 . .
C C69 0.3930(6) 0.3954(4) -0.1076(3) 0.0492(18) Uani d 1 . .
H H69 0.356125 0.402447 -0.139937 0.059 Uiso calc 1 . .
C C70 0.4781(6) 0.3465(4) -0.1121(3) 0.0498(18) Uani d 1 . .
H H70 0.499715 0.319041 -0.147062 0.060 Uiso calc 1 . .
C C71 0.5330(6) 0.3373(4) -0.0649(3) 0.0451(16) Uani d 1 . .
C C72 0.6298(6) 0.2863(4) -0.0584(3) 0.0574(18) Uani d 1 . .
C C82 0.0930(10) -0.0673(7) 0.4255(4) 0.116(4) Uani d 1 . .
H H82C 0.027750 -0.086675 0.439677 0.139 Uiso calc 0.67 A 1
H H82D 0.141652 -0.111889 0.413186 0.139 Uiso calc 0.67 A 1
H H82A 0.020250 -0.051112 0.414048 0.139 Uiso calc 0.33 B -1
H H82B 0.107566 -0.119647 0.401457 0.139 Uiso calc 0.33 B -1
C C85 0.7518(7) 0.3415(5) 0.5686(3) 0.072(2) Uani d 1 . .
H H85A 0.757472 0.352184 0.608996 0.087 Uiso calc 1 . .
H H85B 0.807278 0.302461 0.554753 0.087 Uiso calc 1 . .
C C86 0.7833(6) 0.4178(5) 0.5545(3) 0.065(2) Uani d 1 . .
H H86A 0.778654 0.408744 0.514209 0.079 Uiso calc 1 . .
H H86B 0.730941 0.458795 0.569434 0.079 Uiso calc 1 . .
C C87 0.8986(6) 0.4468(5) 0.5775(3) 0.076(2) Uani d 1 . .
H H87A 0.904995 0.449300 0.616978 0.091 Uiso calc 1 . .
H H87B 0.950903 0.407959 0.559371 0.091 Uiso calc 1 . .
C C88 0.9306(6) 0.5260(6) 0.5706(3) 0.080(3) Uani d 1 . .
H H88A 0.877039 0.564918 0.587337 0.096 Uiso calc 1 . .
H H88B 0.928573 0.523296 0.531089 0.096 Uiso calc 1 . .
C C89 1.0455(7) 0.5534(6) 0.5971(4) 0.094(3) Uani d 1 . .
H H89A 1.048696 0.551810 0.635832 0.113 Uiso calc 1 . .
H H89B 1.099215 0.516193 0.578413 0.113 Uiso calc 1 . .
C C90 1.0773(8) 0.6353(7) 0.5946(4) 0.107(4) Uani d 1 . .
H H90A 1.071429 0.638003 0.556411 0.161 Uiso calc 1 . .
H H90B 1.152732 0.648095 0.609869 0.161 Uiso calc 1 . .
H H90C 1.028379 0.673165 0.615750 0.161 Uiso calc 1 . .
C C91 0.6265(8) 0.2301(5) 0.5705(3) 0.082(3) Uani d 1 . .
H H91A 0.686897 0.194476 0.558293 0.098 Uiso calc 1 . .
H H91B 0.634704 0.247767 0.610900 0.098 Uiso calc 1 . .
C C92 0.5211(8) 0.1849(5) 0.5537(4) 0.088(3) Uani d 1 . .
H H92A 0.522596 0.157612 0.514382 0.105 Uiso calc 0.5 C 1
H H92B 0.462821 0.223804 0.556654 0.105 Uiso calc 0.5 C 1
H H92C 0.508664 0.166734 0.513390 0.105 Uiso calc 0.5 D 2
H H92D 0.458686 0.216306 0.568849 0.105 Uiso calc 0.5 D 2
C C97 0.7927(6) 0.7465(4) 0.3500(3) 0.062(2) Uani d 1 . .
H H97A 0.825250 0.800349 0.363692 0.075 Uiso calc 1 . .
H H97B 0.712328 0.751005 0.348991 0.075 Uiso calc 1 . .
C C98 0.8263(6) 0.7003(5) 0.3903(3) 0.068(2) Uani d 1 . .
H H98A 0.906902 0.698104 0.393534 0.081 Uiso calc 1 . .
H H98B 0.796198 0.645730 0.376632 0.081 Uiso calc 1 . .
C C99 0.7857(8) 0.7372(7) 0.4468(3) 0.111(4) Uani d 1 . .
H H99A 0.804330 0.794232 0.457215 0.133 Uiso calc 1 . .
H H99B 0.705112 0.730912 0.444528 0.133 Uiso calc 1 . .
C C100 0.8326(9) 0.7022(8) 0.4909(3) 0.126(5) Uani d 1 . .
H H10C 0.907227 0.684879 0.482090 0.151 Uiso calc 0.25 E 2
H H10D 0.787935 0.654701 0.490350 0.151 Uiso calc 0.25 E 2
H H10A 0.911814 0.715805 0.496234 0.151 Uiso calc 0.75 F 1
H H10B 0.825266 0.644221 0.476801 0.151 Uiso calc 0.75 F 1
C C103 0.7993(6) 0.7717(4) 0.2570(3) 0.067(2) Uani d 1 . .
H H10E 0.719459 0.779000 0.255319 0.080 Uiso calc 1 . .
H H10F 0.834842 0.822967 0.276603 0.080 Uiso calc 1 . .
C C104 0.8352(8) 0.7492(5) 0.1991(3) 0.081(3) Uani d 1 . .
H H10G 0.795489 0.699281 0.179994 0.097 Uiso d 1 N .
H H10H 0.913409 0.736691 0.201994 0.097 Uiso d 1 . .
C C109 0.6047(7) 0.1989(4) -0.0844(3) 0.069(2) Uani d 1 . .
H H10I 0.597821 0.190047 -0.124604 0.082 Uiso calc 1 . .
H H10J 0.667859 0.168997 -0.075397 0.082 Uiso calc 1 . .
C C110 0.5023(8) 0.1651(4) -0.0672(3) 0.078(3) Uani d 1 . .
H H11A 0.439683 0.195456 -0.076171 0.094 Uiso calc 0.6 G 1
H H11B 0.509556 0.174610 -0.026970 0.094 Uiso calc 0.6 G 1
H H11C 0.435461 0.183672 -0.083310 0.094 Uiso calc 0.4 H 2
H H11D 0.500549 0.179057 -0.026943 0.094 Uiso calc 0.4 H 2
C C115 0.7326(6) 0.3095(5) -0.0835(3) 0.068(2) Uani d 1 . .
H H11E 0.794181 0.278972 -0.073624 0.081 Uiso calc 1 . .
H H11F 0.719449 0.292812 -0.123838 0.081 Uiso calc 1 . .
C C116 0.7680(6) 0.3947(5) -0.0675(3) 0.072(2) Uani d 1 . .
H H11G 0.775317 0.415974 -0.027245 0.086 Uiso calc 0.6 I 1
H H11H 0.716173 0.426711 -0.083429 0.086 Uiso calc 0.6 I 1
H H11I 0.776472 0.410602 -0.027028 0.086 Uiso calc 0.4 J 2
H H11J 0.705369 0.423726 -0.078153 0.086 Uiso calc 0.4 J 2
C C18 0.1972(7) -0.0316(5) 0.2410(4) 0.032(2) Uani d 0.67 K 1
C C73 0.1407(9) -0.0413(7) 0.1833(4) 0.046(3) Uani d 0.67 K 1
H H73A 0.110500 -0.095873 0.169647 0.055 Uiso calc 0.67 K 1
H H73B 0.078472 -0.005603 0.186409 0.055 Uiso calc 0.67 K 1
C C74 0.2141(10) -0.0245(7) 0.1410(4) 0.063(3) Uani d 0.67 K 1
H H74A 0.196198 -0.062957 0.105268 0.075 Uiso calc 0.67 K 1
H H74B 0.291419 -0.030717 0.152489 0.075 Uiso calc 0.67 K 1
C C75A 0.1979(11) 0.0630(8) 0.1348(6) 0.078(4) Uani d 0.67 K 1
H H75A 0.192894 0.098528 0.171807 0.093 Uiso calc 0.67 K 1
H H75B 0.126896 0.063752 0.114093 0.093 Uiso calc 0.67 K 1
C C76 0.2902(13) 0.0991(8) 0.1053(6) 0.091(4) Uani d 0.67 K 1
H H76A 0.361282 0.102279 0.126724 0.109 Uiso calc 0.67 K 1
H H76B 0.297749 0.064005 0.068421 0.109 Uiso calc 0.67 K 1
C C77 0.2610(13) 0.1803(8) 0.1004(6) 0.093(5) Uani d 0.67 K 1
H H77A 0.260904 0.216387 0.137566 0.112 Uiso calc 0.67 K 1
H H77B 0.186135 0.177800 0.082838 0.112 Uiso calc 0.67 K 1
C C78 0.3393(13) 0.2139(10) 0.0675(6) 0.099(6) Uani d 0.67 K 1
H H78A 0.316268 0.266339 0.065725 0.148 Uiso calc 0.67 K 1
H H78B 0.413315 0.217826 0.085110 0.148 Uiso calc 0.67 K 1
H H78C 0.338498 0.179215 0.030347 0.148 Uiso calc 0.67 K 1
C C79 0.1089(7) -0.0342(6) 0.2806(3) 0.031(2) Uani d 0.67 K 1
H H79A 0.061246 -0.081563 0.264753 0.037 Uiso calc 0.67 K 1
H H79B 0.063206 0.012301 0.283291 0.037 Uiso calc 0.67 K 1
C C80 0.1507(8) -0.0358(7) 0.3389(4) 0.044(3) Uani d 0.67 K 1
H H80A 0.189702 -0.085112 0.337086 0.052 Uiso calc 0.67 K 1
H H80B 0.203617 0.008758 0.353973 0.052 Uiso calc 0.67 K 1
C C81 0.0589(9) -0.0303(8) 0.3774(4) 0.070(4) Uani d 0.67 K 1
H H81A -0.007525 -0.058240 0.356789 0.084 Uiso calc 0.67 K 1
H H81B 0.041511 0.025594 0.392399 0.084 Uiso calc 0.67 K 1
C C83 0.1498(15) -0.0046(9) 0.4675(6) 0.112(6) Uani d 0.67 K 1
H H83A 0.104971 0.042356 0.479226 0.134 Uiso calc 0.67 K 1
H H83B 0.221265 0.010699 0.456761 0.134 Uiso calc 0.67 K 1
C C84 0.1615(19) -0.0535(17) 0.5115(9) 0.230(13) Uani d 0.67 K 1
H H84A 0.199547 -0.021065 0.545126 0.345 Uiso calc 0.67 K 1
H H84B 0.088734 -0.069302 0.519359 0.345 Uiso calc 0.67 K 1
H H84C 0.203336 -0.100498 0.497221 0.345 Uiso calc 0.67 K 1
C C93 0.4825(12) 0.1203(8) 0.5840(6) 0.084(4) Uiso d 0.67 L 1
H H93A 0.473968 0.147361 0.622845 0.101 Uiso calc 0.67 L 1
H H93B 0.409658 0.098578 0.567413 0.101 Uiso calc 0.67 L 1
C C94 0.5575(13) 0.0529(9) 0.5820(8) 0.120(5) Uiso d 0.67 L 1
H H94A 0.619080 0.069783 0.610031 0.144 Uiso calc 0.67 L 1
H H94B 0.587816 0.037092 0.545700 0.144 Uiso calc 0.67 L 1
C C95 0.4949(12) -0.0186(8) 0.5925(7) 0.096(4) Uiso d 0.67 L 1
H H95A 0.468081 -0.005052 0.629582 0.115 Uiso calc 0.67 L 1
H H95B 0.431870 -0.035707 0.565290 0.115 Uiso calc 0.67 L 1
C C96 0.5779(12) -0.0827(9) 0.5867(7) 0.110(5) Uiso d 0.67 L 1
H H96A 0.614493 -0.087680 0.552877 0.164 Uiso calc 0.67 L 1
H H96B 0.540716 -0.132809 0.585495 0.164 Uiso calc 0.67 L 1
H H96C 0.632181 -0.069131 0.618038 0.164 Uiso calc 0.67 L 1
C C101 0.7860(13) 0.7246(9) 0.5482(5) 0.115(5) Uani d 0.75 M 1
H H10K 0.705661 0.728350 0.544291 0.139 Uiso calc 0.75 M 1
H H10L 0.803316 0.683814 0.567665 0.139 Uiso calc 0.75 M 1
C C102 0.8367(15) 0.8019(8) 0.5797(5) 0.139(7) Uani d 0.75 M 1
H H10M 0.808271 0.817139 0.616031 0.208 Uiso calc 0.75 M 1
H H10N 0.916130 0.797571 0.583533 0.208 Uiso calc 0.75 M 1
H H10O 0.818814 0.841951 0.560240 0.208 Uiso calc 0.75 M 1
C C105 0.794(3) 0.8133(17) 0.1725(10) 0.111(7) Uani d 0.67 N 1
H H10P 0.713450 0.816360 0.173865 0.134 Uiso calc 0.67 N 1
H H10Q 0.826954 0.864942 0.192949 0.134 Uiso calc 0.67 N 1
C C106 0.8227(18) 0.7950(13) 0.1140(8) 0.143(7) Uiso d 0.67 N 1
H H10R 0.750720 0.788176 0.093022 0.171 Uiso calc 0.67 N 1
H H10S 0.853620 0.845663 0.110720 0.171 Uiso calc 0.67 N 1
C C107 0.890(2) 0.7356(15) 0.0790(10) 0.230(12) Uiso d 0.67 N 1
H H10T 0.867467 0.683541 0.083316 0.276 Uiso calc 0.67 N 1
H H10U 0.966718 0.745944 0.094436 0.276 Uiso calc 0.67 N 1
C C108 0.890(2) 0.7282(15) 0.0180(9) 0.203(10) Uiso d 0.67 N 1
H H10V 0.938834 0.686372 0.001511 0.305 Uiso calc 0.67 N 1
H H10W 0.815853 0.715352 0.001040 0.305 Uiso calc 0.67 N 1
H H10X 0.915748 0.778160 0.012233 0.305 Uiso calc 0.67 N 1
C C111 0.4737(16) 0.0780(7) -0.0919(9) 0.059(5) Uani d 0.6 O 1
H H11K 0.530236 0.048138 -0.076999 0.071 Uiso calc 0.6 O 1
H H11L 0.482060 0.066949 -0.131667 0.071 Uiso calc 0.6 O 1
C C112 0.3628(13) 0.0421(8) -0.0852(7) 0.071(4) Uani d 0.6 O 1
H H11M 0.346641 0.062715 -0.046504 0.086 Uiso calc 0.6 O 1
H H11N 0.307286 0.062984 -0.107385 0.086 Uiso calc 0.6 O 1
C C113 0.345(2) -0.0456(9) -0.0997(7) 0.081(6) Uani d 0.6 O 1
H H11O 0.380021 -0.069343 -0.133956 0.098 Uiso calc 0.6 O 1
H H11P 0.265705 -0.058441 -0.106427 0.098 Uiso calc 0.6 O 1
C C114 0.3912(18) -0.0812(11) -0.0551(6) 0.085(5) Uani d 0.6 O 1
H H11Q 0.378859 -0.138391 -0.066555 0.128 Uiso calc 0.6 O 1
H H11R 0.354792 -0.059350 -0.021462 0.128 Uiso calc 0.6 O 1
H H11S 0.469777 -0.068785 -0.048369 0.128 Uiso calc 0.6 O 1
C C117 0.8800(12) 0.3923(9) -0.0922(9) 0.064(5) Uani d 0.6 P 1
H H11T 0.930692 0.359371 -0.076474 0.077 Uiso calc 0.6 P 1
H H11U 0.871775 0.370432 -0.132406 0.077 Uiso calc 0.6 P 1
C C118 0.9217(11) 0.4759(9) -0.0777(8) 0.068(5) Uani d 0.6 P 1
H H11V 0.928766 0.496950 -0.037468 0.081 Uiso calc 0.6 P 1
H H11W 0.869132 0.508208 -0.092901 0.081 Uiso calc 0.6 P 1
C C119 1.0319(12) 0.4810(9) -0.1005(7) 0.081(5) Uani d 0.6 P 1
H H11X 1.025756 0.456671 -0.140440 0.097 Uiso calc 0.6 P 1
H H11Y 1.085543 0.451415 -0.083521 0.097 Uiso calc 0.6 P 1
C C120 1.0717(17) 0.5660(10) -0.0893(8) 0.088(5) Uani d 0.6 P 1
H H12A 1.033368 0.590737 -0.115241 0.132 Uiso calc 0.6 P 1
H H12B 1.150447 0.567901 -0.093412 0.132 Uiso calc 0.6 P 1
H H12C 1.057054 0.594365 -0.051892 0.132 Uiso calc 0.6 P 1
C C96B 0.422(3) -0.0451(19) 0.5954(18) 0.160(18) Uiso d 0.33 L 2
H H96D 0.385303 -0.077240 0.615511 0.240 Uiso calc 0.33 L 2
H H96E 0.422974 -0.074291 0.556922 0.240 Uiso calc 0.33 L 2
H H96F 0.497369 -0.032492 0.611182 0.240 Uiso calc 0.33 L 2
C C211 0.514(3) 0.0767(8) -0.0906(19) 0.080(11) Uani d 0.4 O 2
H H21A 0.501978 0.061528 -0.130926 0.096 Uiso calc 0.4 O 2
H H21B 0.587921 0.060241 -0.080354 0.096 Uiso calc 0.4 O 2
C C212 0.427(2) 0.0405(12) -0.0644(10) 0.074(6) Uani d 0.4 O 2
H H21C 0.448640 0.047594 -0.025221 0.089 Uiso calc 0.4 O 2
H H21D 0.357564 0.068251 -0.067001 0.089 Uiso calc 0.4 O 2
C C213 0.407(2) -0.0457(13) -0.0917(14) 0.091(10) Uani d 0.4 O 2
H H21E 0.473320 -0.074643 -0.085155 0.109 Uiso calc 0.4 O 2
H H21F 0.393822 -0.053597 -0.131616 0.109 Uiso calc 0.4 O 2
C C214 0.310(2) -0.0784(18) -0.0695(13) 0.098(9) Uani d 0.4 O 2
H H21G 0.242674 -0.070843 -0.090358 0.147 Uiso calc 0.4 O 2
H H21H 0.305539 -0.050746 -0.030895 0.147 Uiso calc 0.4 O 2
H H21I 0.318638 -0.134704 -0.073020 0.147 Uiso calc 0.4 O 2
C C93B 0.539(2) 0.1162(14) 0.5789(13) 0.084(4) Uiso d 0.33 L 2
H H93C 0.560997 0.134687 0.618558 0.101 Uiso calc 0.33 L 2
H H93D 0.595574 0.081073 0.560567 0.101 Uiso calc 0.33 L 2
C C94B 0.424(2) 0.0746(19) 0.5681(14) 0.120(5) Uiso d 0.33 L 2
H H94C 0.373085 0.116767 0.564848 0.144 Uiso calc 0.33 L 2
H H94D 0.423957 0.039076 0.530810 0.144 Uiso calc 0.33 L 2
C C95B 0.364(2) 0.0278(17) 0.5994(12) 0.096(4) Uiso d 0.33 L 2
H H95C 0.362354 0.057840 0.638175 0.115 Uiso calc 0.33 L 2
H H95D 0.287637 0.015861 0.583680 0.115 Uiso calc 0.33 L 2
C C201 0.839(3) 0.756(2) 0.5486(10) 0.115(5) Uani d 0.25 M 2
H H20A 0.838947 0.725519 0.576122 0.139 Uiso calc 0.25 M 2
H H20B 0.905632 0.790656 0.555732 0.139 Uiso calc 0.25 M 2
C C202 0.741(3) 0.803(3) 0.5503(19) 0.100(14) Uiso d 0.25 M 2
H H20C 0.738816 0.839751 0.586583 0.150 Uiso calc 0.25 M 2
H H20D 0.741941 0.832647 0.522586 0.150 Uiso calc 0.25 M 2
H H20E 0.675690 0.767934 0.542843 0.150 Uiso calc 0.25 M 2
C C217 0.871(2) 0.4282(12) -0.0873(17) 0.070(8) Uani d 0.4 P 2
H H21J 0.934923 0.405642 -0.071781 0.084 Uiso calc 0.4 P 2
H H21K 0.868407 0.406015 -0.127453 0.084 Uiso calc 0.4 P 2
C C218 0.8967(16) 0.5165(12) -0.0766(12) 0.067(6) Uani d 0.4 P 2
H H21L 0.911211 0.537771 -0.036562 0.080 Uiso calc 0.4 P 2
H H21M 0.829395 0.540899 -0.087127 0.080 Uiso calc 0.4 P 2
C C219 0.9906(15) 0.5457(17) -0.1038(10) 0.080(6) Uani d 0.4 P 2
H H21N 0.972985 0.532488 -0.143852 0.096 Uiso calc 0.4 P 2
H H21O 0.998720 0.603649 -0.090289 0.096 Uiso calc 0.4 P 2
C C220 1.096(2) 0.510(2) -0.0923(12) 0.092(10) Uani d 0.4 P 2
H H22A 1.153503 0.527465 -0.111753 0.138 Uiso calc 0.4 P 2
H H22B 1.087759 0.452138 -0.104578 0.138 Uiso calc 0.4 P 2
H H22C 1.116432 0.525538 -0.052862 0.138 Uiso calc 0.4 P 2
C C205 0.831(6) 0.800(4) 0.159(3) 0.111(7) Uani d 0.33 N 3
H H20F 0.757340 0.789503 0.139110 0.134 Uiso calc 0.33 N 3
H H20G 0.830100 0.855351 0.181608 0.134 Uiso calc 0.33 N 3
C C206 0.909(4) 0.802(3) 0.1147(18) 0.143(7) Uiso d 0.33 N 3
H H20H 0.981569 0.801510 0.133730 0.171 Uiso calc 0.33 N 3
H H20I 0.897487 0.749500 0.089005 0.171 Uiso calc 0.33 N 3
C C207 0.929(5) 0.854(3) 0.078(2) 0.230(12) Uiso d 0.33 N 3
H H20J 0.860036 0.857961 0.055880 0.276 Uiso calc 0.33 N 3
H H20K 0.951809 0.907378 0.099785 0.276 Uiso calc 0.33 N 3
C C208 1.015(4) 0.821(3) 0.040(2) 0.203(10) Uiso d 0.33 N 3
H H20L 1.027096 0.854746 0.016332 0.305 Uiso calc 0.33 N 3
H H20M 1.082702 0.817222 0.062086 0.305 Uiso calc 0.33 N 3
H H20N 0.991105 0.767900 0.018266 0.305 Uiso calc 0.33 N 3
C C75B 0.062(2) -0.0416(17) 0.1128(9) 0.081(8) Uiso d 0.33 K -1
H H75C 0.003189 -0.080944 0.111364 0.098 Uiso calc 0.33 K -1
H H75D 0.030889 0.010929 0.125062 0.098 Uiso calc 0.33 K -1
C C78B 0.065(2) -0.0100(18) -0.0212(11) 0.099(10) Uiso d 0.33 K -1
H H78D 0.016386 -0.003936 -0.052037 0.148 Uiso calc 0.33 K -1
H H78E 0.092714 0.041892 0.000482 0.148 Uiso calc 0.33 K -1
H H78F 0.125829 -0.042704 -0.034972 0.148 Uiso calc 0.33 K -1
C C76B 0.093(2) -0.051(2) 0.0573(9) 0.105(11) Uiso d 0.33 K -1
H H76C 0.128418 -0.101906 0.045581 0.126 Uiso calc 0.33 K -1
H H76D 0.148233 -0.009165 0.058092 0.126 Uiso calc 0.33 K -1
C C77B 0.0030(18) -0.0478(15) 0.0134(9) 0.065(7) Uiso d 0.33 K -1
H H77C -0.024925 -0.101109 -0.006919 0.079 Uiso calc 0.33 K -1
H H77D -0.058388 -0.015627 0.028907 0.079 Uiso calc 0.33 K -1
C C73B 0.1165(18) -0.0344(15) 0.2154(9) 0.055(6) Uiso d 0.33 K -1
H H73C 0.075511 0.014831 0.223475 0.066 Uiso calc 0.33 K -1
H H73D 0.064392 -0.077379 0.216273 0.066 Uiso calc 0.33 K -1
C C74B 0.149(2) -0.049(2) 0.1570(9) 0.068(9) Uiso d 0.33 K -1
H H74C 0.176644 -0.103082 0.146082 0.081 Uiso calc 0.33 K -1
H H74D 0.210155 -0.012378 0.156911 0.081 Uiso calc 0.33 K -1
C C79B 0.1465(19) -0.0258(16) 0.3146(9) 0.044(7) Uiso d 0.33 K -1
H H79C 0.091717 0.015738 0.320414 0.053 Uiso calc 0.33 K -1
H H79D 0.106866 -0.076752 0.309955 0.053 Uiso calc 0.33 K -1
C C80B 0.224(2) -0.0111(19) 0.3657(10) 0.090(9) Uiso d 0.33 K -1
H H80C 0.265158 0.038685 0.368447 0.108 Uiso calc 0.33 K -1
H H80D 0.277646 -0.053432 0.358958 0.108 Uiso calc 0.33 K -1
C C81B 0.183(3) -0.006(2) 0.4223(12) 0.109(11) Uiso d 0.33 K -1
H H81C 0.154924 0.047647 0.436378 0.131 Uiso calc 0.33 K -1
H H81D 0.246982 -0.010687 0.447107 0.131 Uiso calc 0.33 K -1
C C18B 0.2000(13) -0.0277(9) 0.2614(8) 0.040(7) Uiso d 0.33 K -1
C C83B 0.097(5) -0.070(3) 0.4842(9) 0.220(17) Uani d 0.33 K -1
H H83C 0.173621 -0.065669 0.499617 0.264 Uiso calc 0.33 K -1
H H83D 0.056737 -0.025869 0.505862 0.264 Uiso calc 0.33 K -1
C C84B 0.046(2) -0.1468(19) 0.4873(11) 0.112(11) Uani d 0.33 K -1
H H84D 0.048349 -0.148942 0.525555 0.167 Uiso calc 0.33 K -1
H H84E -0.030222 -0.150926 0.472325 0.167 Uiso calc 0.33 K -1
H H84F 0.086362 -0.190624 0.466095 0.167 Uiso calc 0.33 K -1
C C1S 0.1557(19) 0.3347(15) 0.0220(10) 0.055(7) Uiso d 0.3 Q 2
H H1SA 0.183661 0.367368 -0.000338 0.083 Uiso calc 0.3 Q 2
H H1SB 0.101026 0.296424 -0.000072 0.083 Uiso calc 0.3 Q 2
H H1SC 0.122049 0.368267 0.053413 0.083 Uiso calc 0.3 Q 2
C C2S 0.250(2) 0.2911(17) 0.0423(12) 0.080(9) Uiso d 0.3 Q 2
H H2SA 0.284880 0.257675 0.010666 0.096 Uiso calc 0.3 Q 2
H H2SB 0.305946 0.329665 0.064261 0.096 Uiso calc 0.3 Q 2
C C3S 0.208(3) 0.240(2) 0.0769(15) 0.107(12) Uiso d 0.3 Q 2
H H3SA 0.142194 0.208400 0.058969 0.128 Uiso calc 0.3 Q 2
H H3SB 0.191658 0.272115 0.113744 0.128 Uiso calc 0.3 Q 2
C C4S 0.308(4) 0.189(3) 0.079(2) 0.13(2) Uiso d 0.3 Q 2
H H4SA 0.313263 0.146002 0.045551 0.155 Uiso calc 0.3 Q 2
H H4SB 0.378179 0.220241 0.088549 0.155 Uiso calc 0.3 Q 2
C C5S 0.268(4) 0.161(3) 0.1272(16) 0.112(15) Uiso d 0.3 Q 2
H H5SA 0.320485 0.125298 0.137508 0.167 Uiso calc 0.3 Q 2
H H5SB 0.260611 0.206706 0.158421 0.167 Uiso calc 0.3 Q 2
H H5SC 0.196782 0.133710 0.116143 0.167 Uiso calc 0.3 Q 2

loop_
_atom_site_aniso_label
_atom_site_aniso_U_11
_atom_site_aniso_U_22
_atom_site_aniso_U_33
_atom_site_aniso_U_12
_atom_site_aniso_U_13
_atom_site_aniso_U_23
Ir1 0.02894(15) 0.03413(16) 0.02566(14) 0.00551(12) -0.00019(11) 0.00046(11)
Ir2 0.03295(15) 0.03058(15) 0.03104(15) 0.00763(12) 0.00348(12) 0.00119(12)
Cl1 0.0407(9) 0.0321(9) 0.0266(8) 0.0021(7) -0.0021(7) 0.0010(7)
Cl2 0.0359(9) 0.0345(9) 0.0322(8) 0.0026(7) -0.0007(7) -0.0027(7)
F1 0.063(3) 0.035(2) 0.051(2) 0.0159(19) 0.007(2) 0.0071(18)
F2 0.080(3) 0.096(4) 0.052(3) 0.058(3) 0.013(2) 0.000(2)
F3 0.032(2) 0.074(3) 0.060(3) 0.002(2) -0.0080(19) 0.012(2)
F4 0.061(3) 0.093(4) 0.068(3) 0.040(3) -0.022(2) 0.004(3)
N1 0.037(3) 0.028(3) 0.028(3) 0.010(2) 0.006(2) 0.002(2)
N2 0.034(3) 0.040(3) 0.032(3) 0.013(2) 0.004(2) 0.003(2)
N3 0.030(3) 0.036(3) 0.018(2) 0.007(2) 0.001(2) -0.001(2)
N4 0.033(3) 0.040(3) 0.036(3) 0.005(2) -0.001(2) 0.002(2)
C1 0.033(3) 0.045(3) 0.034(3) 0.012(3) 0.008(3) 0.010(3)
C2 0.036(3) 0.040(3) 0.035(3) 0.009(3) 0.009(3) 0.014(3)
C3 0.038(3) 0.037(3) 0.029(3) 0.011(2) 0.011(3) 0.008(3)
C4 0.038(3) 0.038(3) 0.038(4) 0.009(3) 0.007(3) 0.012(3)
C5 0.032(3) 0.038(3) 0.057(4) 0.011(3) 0.014(3) 0.014(3)
C6 0.037(3) 0.038(3) 0.046(4) 0.012(3) 0.010(3) 0.012(3)
C7 0.035(3) 0.035(3) 0.046(4) 0.008(3) 0.008(3) 0.005(3)
C8 0.036(4) 0.042(4) 0.071(5) 0.010(3) 0.008(4) 0.003(4)
C9 0.044(4) 0.046(4) 0.066(5) 0.016(3) 0.002(4) 0.006(4)
C10 0.052(4) 0.032(3) 0.037(4) 0.013(3) 0.004(3) 0.004(3)
C11 0.043(3) 0.029(3) 0.031(3) 0.007(3) 0.003(3) 0.005(3)
C12 0.047(3) 0.036(3) 0.030(3) 0.006(3) 0.010(3) 0.009(3)
C13 0.042(4) 0.038(3) 0.035(4) 0.009(3) 0.012(3) 0.003(3)
C14 0.053(4) 0.040(4) 0.052(4) 0.023(3) 0.015(4) 0.015(3)
C15 0.062(4) 0.031(4) 0.054(4) 0.009(3) 0.019(4) 0.016(3)
C16 0.052(4) 0.037(3) 0.061(5) 0.006(3) 0.017(4) 0.017(4)
C17 0.047(3) 0.035(3) 0.039(4) 0.007(3) 0.016(3) 0.013(3)
C19 0.037(4) 0.037(4) 0.032(3) 0.012(3) 0.007(3) 0.003(3)
C20 0.050(4) 0.031(4) 0.035(3) 0.010(3) 0.010(3) 0.007(3)
C21 0.055(4) 0.039(4) 0.033(3) 0.009(3) 0.012(3) 0.008(3)
C22 0.061(5) 0.059(5) 0.032(3) 0.021(4) 0.008(3) 0.010(3)
C23 0.059(5) 0.064(5) 0.037(3) 0.024(4) 0.000(3) 0.009(3)
C24 0.055(4) 0.051(4) 0.035(3) 0.026(3) 0.008(3) 0.012(3)
C25 0.057(5) 0.057(5) 0.036(3) 0.029(4) 0.006(3) 0.008(3)
C26 0.077(6) 0.109(7) 0.044(4) 0.059(5) -0.001(4) 0.006(4)
C27 0.071(6) 0.115(8) 0.055(4) 0.064(6) 0.011(4) 0.016(5)
C28 0.058(5) 0.078(6) 0.042(4) 0.037(4) 0.010(4) 0.002(4)
C29 0.041(4) 0.052(4) 0.036(3) 0.015(3) 0.006(3) -0.003(3)
C30 0.056(4) 0.042(4) 0.035(3) 0.005(3) 0.014(3) 0.002(3)
C31 0.064(5) 0.037(4) 0.039(3) 0.006(3) 0.015(3) 0.007(3)
C32 0.065(5) 0.037(4) 0.044(4) 0.004(4) 0.018(3) -0.004(3)
C33 0.069(5) 0.044(4) 0.041(4) 0.000(3) 0.024(4) 0.001(3)
C34 0.074(5) 0.048(4) 0.035(3) 0.001(4) 0.014(4) 0.003(3)
C35 0.063(5) 0.053(4) 0.040(3) 0.011(4) 0.015(3) 0.009(3)
C36 0.089(5) 0.065(5) 0.030(3) 0.031(4) 0.015(4) 0.013(3)
C37 0.038(3) 0.035(3) 0.025(3) 0.006(3) 0.002(3) 0.003(3)
C38 0.036(3) 0.038(3) 0.026(3) 0.011(3) 0.004(3) 0.007(3)
C39 0.034(3) 0.037(3) 0.027(3) 0.001(2) 0.000(3) 0.011(3)
C40 0.039(3) 0.037(3) 0.030(3) 0.005(3) -0.002(3) 0.008(3)
C41 0.034(3) 0.037(3) 0.033(3) 0.008(3) 0.000(3) 0.006(3)
C42 0.033(3) 0.037(3) 0.027(3) 0.004(2) 0.000(3) 0.010(3)
C43 0.035(3) 0.038(3) 0.022(3) 0.007(3) 0.001(3) 0.002(3)
C44 0.037(3) 0.043(4) 0.038(4) 0.012(3) 0.000(3) 0.007(3)
C45 0.033(3) 0.058(4) 0.042(4) 0.016(3) -0.003(3) 0.008(3)
C46 0.034(3) 0.061(4) 0.031(3) 0.005(3) -0.001(3) 0.010(3)
C47 0.033(3) 0.049(4) 0.028(3) 0.007(3) 0.000(3) 0.000(3)
C48 0.033(3) 0.038(3) 0.029(3) 0.003(3) 0.002(3) 0.013(3)
C49 0.035(3) 0.037(4) 0.042(4) 0.003(3) 0.003(3) 0.016(3)
C50 0.034(3) 0.048(4) 0.042(4) -0.001(3) 0.004(3) 0.014(3)
C51 0.039(3) 0.047(4) 0.040(4) -0.006(3) -0.006(3) 0.020(3)
C52 0.047(4) 0.035(4) 0.039(4) 0.003(3) -0.006(3) 0.008(3)
C53 0.040(3) 0.039(3) 0.031(3) 0.005(3) 0.003(3) 0.012(3)
C54 0.035(3) 0.039(3) 0.050(4) 0.004(3) -0.006(3) 0.002(3)
C55 0.026(3) 0.039(4) 0.036(3) 0.006(3) 0.003(3) -0.003(3)
C56 0.036(4) 0.046(4) 0.027(3) 0.008(3) 0.004(3) 0.001(3)
C57 0.042(4) 0.046(4) 0.029(3) 0.005(3) 0.001(3) 0.003(3)
C58 0.060(5) 0.065(5) 0.030(3) 0.021(4) 0.011(3) 0.005(3)
C59 0.060(5) 0.070(5) 0.034(3) 0.026(4) 0.013(3) 0.007(3)
C60 0.038(4) 0.055(4) 0.035(3) 0.018(3) 0.010(3) 0.003(3)
C61 0.044(4) 0.053(4) 0.037(3) 0.019(3) 0.009(3) 0.005(3)
C62 0.070(5) 0.091(6) 0.049(4) 0.049(5) 0.015(4) 0.010(4)
C63 0.054(5) 0.095(7) 0.062(4) 0.044(5) 0.000(4) 0.002(5)
C64 0.043(4) 0.072(6) 0.057(4) 0.018(4) -0.014(4) 0.010(4)
C65 0.038(4) 0.048(4) 0.045(4) 0.006(3) -0.011(3) -0.001(3)
C66 0.042(4) 0.046(4) 0.028(3) -0.002(3) 0.002(3) 0.006(3)
C67 0.043(4) 0.050(4) 0.031(3) 0.001(3) 0.001(3) 0.008(3)
C68 0.041(4) 0.060(5) 0.042(3) -0.005(3) -0.007(3) 0.018(3)
C69 0.056(4) 0.059(5) 0.033(3) -0.009(3) -0.009(3) 0.015(3)
C70 0.064(5) 0.055(5) 0.028(3) -0.003(3) 0.005(3) 0.005(3)
C71 0.053(4) 0.048(4) 0.033(3) 0.000(3) 0.010(3) 0.006(3)
C72 0.068(5) 0.071(5) 0.031(3) 0.017(4) 0.014(3) 0.006(3)
C82 0.127(10) 0.159(11) 0.058(6) 0.002(8) 0.009(6) 0.019(6)
C85 0.083(5) 0.098(6) 0.032(4) 0.035(4) 0.001(4) 0.010(4)
C86 0.054(4) 0.096(6) 0.039(4) 0.024(4) 0.002(4) 0.004(4)
C87 0.055(5) 0.126(7) 0.038(4) 0.035(4) 0.002(4) 0.006(5)
C88 0.058(5) 0.127(7) 0.047(5) 0.020(5) 0.006(4) 0.006(5)
C89 0.055(5) 0.149(9) 0.066(6) 0.029(5) -0.003(5) 0.005(7)
C90 0.069(7) 0.170(10) 0.075(7) 0.001(7) 0.010(6) 0.015(8)
C91 0.127(8) 0.066(5) 0.049(5) 0.024(5) -0.007(5) 0.010(4)
C92 0.119(8) 0.069(6) 0.070(6) 0.017(5) 0.002(6) 0.008(5)
C97 0.043(4) 0.056(5) 0.067(4) 0.005(4) 0.008(4) -0.021(3)
C98 0.050(5) 0.090(6) 0.047(4) -0.006(4) 0.010(4) -0.012(4)
C99 0.080(7) 0.162(11) 0.061(5) -0.017(7) 0.025(5) -0.028(6)
C100 0.089(8) 0.222(13) 0.043(5) -0.032(8) 0.018(5) -0.011(6)
C103 0.055(5) 0.034(4) 0.106(5) -0.002(4) -0.031(5) 0.019(4)
C104 0.107(7) 0.053(5) 0.085(5) -0.029(5) -0.045(5) 0.037(5)
C109 0.103(6) 0.067(4) 0.032(4) 0.024(4) 0.015(4) 0.003(4)
C110 0.127(8) 0.052(4) 0.056(5) 0.012(5) 0.026(5) 0.010(4)
C115 0.063(5) 0.105(6) 0.030(4) 0.013(4) 0.013(4) 0.007(4)
C116 0.053(5) 0.118(6) 0.039(4) -0.005(5) 0.014(4) 0.009(5)
C18 0.043(5) 0.036(5) 0.020(5) 0.003(3) 0.006(4) 0.010(4)
C73 0.066(7) 0.048(7) 0.024(5) 0.005(5) -0.004(5) 0.014(5)
C74 0.072(8) 0.082(8) 0.039(6) 0.032(7) 0.012(6) 0.023(6)
C75A 0.082(9) 0.084(8) 0.074(9) 0.017(7) 0.011(7) 0.030(7)
C76 0.107(11) 0.102(10) 0.066(9) -0.011(9) 0.016(9) 0.024(9)
C77 0.129(14) 0.084(9) 0.063(10) -0.060(9) -0.021(9) 0.024(8)
C78 0.126(14) 0.108(12) 0.041(8) -0.063(12) 0.010(8) -0.016(7)
C79 0.030(5) 0.038(5) 0.025(4) 0.005(4) -0.002(4) 0.009(4)
C80 0.044(6) 0.067(8) 0.018(5) 0.027(6) 0.007(4) 0.007(5)
C81 0.074(8) 0.096(10) 0.042(6) 0.022(7) 0.034(6) 0.014(6)
C83 0.147(16) 0.106(12) 0.092(10) -0.004(11) 0.000(10) 0.044(8)
C84 0.21(3) 0.43(3) 0.131(14) 0.20(2) 0.069(14) 0.19(2)
C101 0.099(12) 0.157(13) 0.073(6) -0.028(10) 0.045(7) -0.009(7)
C102 0.215(19) 0.111(12) 0.055(8) 0.042(11) 0.008(11) -0.039(8)
C105 0.15(3) 0.079(13) 0.116(16) -0.001(11) -0.030(11) 0.055(14)
C111 0.090(13) 0.054(6) 0.033(8) 0.030(6) 0.013(10) 0.007(7)
C112 0.097(11) 0.048(7) 0.059(10) 0.013(8) 0.006(9) -0.005(7)
C113 0.119(16) 0.048(7) 0.064(10) 0.020(9) -0.015(13) -0.006(8)
C114 0.119(15) 0.070(11) 0.066(10) 0.003(12) -0.002(11) 0.019(9)
C117 0.056(8) 0.098(12) 0.044(10) 0.008(8) 0.006(7) 0.025(11)
C118 0.039(8) 0.109(12) 0.070(11) 0.000(8) -0.006(7) 0.053(12)
C119 0.035(7) 0.150(14) 0.071(11) -0.017(10) -0.013(8) 0.056(11)
C120 0.053(11) 0.144(14) 0.074(12) -0.018(11) 0.006(10) 0.043(13)
C211 0.10(2) 0.058(8) 0.08(2) 0.018(11) 0.010(18) 0.013(12)
C212 0.084(17) 0.049(9) 0.081(17) 0.004(11) -0.018(13) 0.008(11)
C213 0.12(2) 0.049(11) 0.09(2) 0.000(14) 0.003(19) 0.006(13)
C214 0.12(2) 0.075(18) 0.10(2) -0.025(17) -0.025(18) 0.037(17)
C201 0.099(12) 0.157(13) 0.073(6) -0.028(10) 0.045(7) -0.009(7)
C217 0.033(11) 0.094(15) 0.08(2) 0.020(12) 0.028(13) 0.013(18)
C218 0.030(10) 0.102(15) 0.073(15) 0.008(10) -0.003(10) 0.032(15)
C219 0.050(12) 0.116(19) 0.070(15) -0.003(12) 0.010(11) 0.017(14)
C220 0.043(13) 0.16(3) 0.065(16) 0.010(17) 0.004(12) 0.01(2)
C205 0.15(3) 0.079(13) 0.116(16) -0.001(11) -0.030(11) 0.055(14)
C83B 0.25(4) 0.33(3) 0.164(19) 0.05(3) 0.08(2) 0.20(3)
C84B 0.10(2) 0.20(3) 0.056(17) 0.10(2) 0.037(16) 0.062(19)

loop_
_atom_type_symbol
_atom_type_description
_atom_type_scat_dispersion_real
_atom_type_scat_dispersion_imag
_atom_type_scat_source
C C 0.0033 0.0016 'International Tables Vol C Tables 4.2.6.8 and 6.1.1.4'
H H 0.0000 0.0000 'International Tables Vol C Tables 4.2.6.8 and 6.1.1.4'
Cl Cl 0.1484 0.1585 'International Tables Vol C Tables 4.2.6.8 and 6.1.1.4'
F F 0.0171 0.0103 'International Tables Vol C Tables 4.2.6.8 and 6.1.1.4'
Ir Ir -1.4442 7.9887 'International Tables Vol C Tables 4.2.6.8 and 6.1.1.4'
N N 0.0061 0.0033 'International Tables Vol C Tables 4.2.6.8 and 6.1.1.4'

loop_
_exptl_crystal_face_index_h
_exptl_crystal_face_index_k
_exptl_crystal_face_index_l
_exptl_crystal_face_perp_dist
0.00 1.00 0.00 0.0200
0.00 -1.00 0.00 0.0200
0.00 0.00 1.00 0.0600
-1.00 0.00 0.00 0.0500
1.00 0.00 0.00 0.0500
0.00 1.00 -1.00 0.0300
2.00 3.00 -5.00 0.0500

loop_
_geom_angle_atom_site_label_1
_geom_angle_atom_site_label_2
_geom_angle_atom_site_label_3
_geom_angle_site_symmetry_1
_geom_angle_site_symmetry_3
_geom_angle
_geom_angle_publ_flag
Cl2 Ir1 Cl1 . . 83.11(5) y
N3 Ir1 Cl1 . . 94.59(13) y
N3 Ir1 Cl2 . . 94.04(15) y
N3 Ir1 N4 . . 171.84(19) y
N4 Ir1 Cl1 . . 93.53(15) y
N4 Ir1 Cl2 . . 87.70(15) y
C37 Ir1 Cl1 . . 87.52(17) y
C37 Ir1 Cl2 . . 168.90(17) y
C37 Ir1 N3 . . 80.7(2) y
C37 Ir1 N4 . . 98.9(2) y
C37 Ir1 C55 . . 95.6(2) y
C55 Ir1 Cl1 . . 173.97(18) y
C55 Ir1 Cl2 . . 94.28(19) y
C55 Ir1 N3 . . 91.0(2) y
C55 Ir1 N4 . . 80.9(2) y
Cl1 Ir2 Cl2 . . 83.39(5) y
N1 Ir2 Cl1 . . 94.21(15) y
N1 Ir2 Cl2 . . 91.21(14) y
N2 Ir2 Cl1 . . 92.18(16) y
N2 Ir2 Cl2 . . 94.92(14) y
N2 Ir2 N1 . . 171.6(2) y
C1 Ir2 Cl1 . . 173.83(18) y
C1 Ir2 Cl2 . . 92.49(18) y
C1 Ir2 N1 . . 81.3(2) y
C1 Ir2 N2 . . 92.7(2) y
C1 Ir2 C19 . . 93.4(3) y
C19 Ir2 Cl1 . . 91.01(19) y
C19 Ir2 Cl2 . . 173.02(19) y
C19 Ir2 N1 . . 93.3(2) y
C19 Ir2 N2 . . 81.1(2) y
Ir2 Cl1 Ir1 . . 96.88(5) y
Ir1 Cl2 Ir2 . . 96.04(5) y
C7 N1 Ir2 . . 114.3(4) ?
C11 N1 Ir2 . . 125.1(4) ?
C11 N1 C7 . . 120.4(5) ?
C25 N2 Ir2 . . 114.9(4) ?
C25 N2 C29 . . 120.5(5) ?
C29 N2 Ir2 . . 124.0(4) ?
C43 N3 Ir1 . . 116.2(4) ?
C43 N3 C47 . . 119.6(5) ?
C47 N3 Ir1 . . 123.6(4) ?
C61 N4 Ir1 . . 115.1(4) ?
C65 N4 Ir1 . . 124.8(4) ?
C65 N4 C61 . . 119.7(6) ?
C2 C1 Ir2 . . 128.4(5) ?
C2 C1 C6 . . 117.3(6) ?
C6 C1 Ir2 . . 114.3(5) ?
C1 C2 H2 . . 119.8 ?
C3 C2 C1 . . 120.4(6) ?
C3 C2 H2 . . 119.8 ?
C2 C3 C4 . . 121.3(6) ?
C2 C3 C12 . . 130.8(6) ?
C4 C3 C12 . . 108.0(6) ?
C3 C4 C18 . . 111.6(6) ?
C3 C4 C18B . . 110.6(8) ?
C5 C4 C3 . . 119.6(6) ?
C5 C4 C18 . . 128.4(6) ?
C5 C4 C18B . . 128.1(8) ?
C18B C4 C18 . . 18.9(7) ?
C4 C5 H5 . . 120.3 ?
C4 C5 C6 . . 119.4(6) ?
C6 C5 H5 . . 120.3 ?
C1 C6 C7 . . 114.7(6) ?
C5 C6 C1 . . 122.0(6) ?
C5 C6 C7 . . 123.3(6) ?
N1 C7 C6 . . 115.5(5) ?
N1 C7 C8 . . 118.6(6) ?
C8 C7 C6 . . 125.9(6) ?
C7 C8 H8 . . 119.1 ?
C9 C8 C7 . . 121.8(7) ?
C9 C8 H8 . . 119.1 ?
C8 C9 H9 . . 121.9 ?
C10 C9 C8 . . 116.3(7) ?
C10 C9 H9 . . 121.9 ?
F1 C10 C11 . . 118.2(6) ?
C9 C10 F1 . . 119.0(6) ?
C9 C10 C11 . . 122.8(6) ?
N1 C11 C10 . . 120.0(6) ?
N1 C11 H11 . . 120.0 ?
C10 C11 H11 . . 120.0 ?
C13 C12 C3 . . 130.4(6) ?
C13 C12 C17 . . 120.8(6) ?
C17 C12 C3 . . 108.8(6) ?
C12 C13 H13 . . 120.9 ?
C12 C13 C14 . . 118.1(6) ?
C14 C13 H13 . . 120.9 ?
C13 C14 H14 . . 119.6 ?
C15 C14 C13 . . 120.7(6) ?
C15 C14 H14 . . 119.7 ?
C14 C15 H15 . . 119.5 ?
C16 C15 C14 . . 121.0(6) ?
C16 C15 H15 . . 119.5 ?
C15 C16 H16 . . 120.7 ?
C15 C16 C17 . . 118.7(7) ?
C17 C16 H16 . . 120.7 ?
C12 C17 C18 . . 111.9(6) ?
C12 C17 C18B . . 109.3(8) ?
C16 C17 C12 . . 120.7(6) ?
C16 C17 C18 . . 127.2(7) ?
C16 C17 C18B . . 127.8(8) ?
C18 C17 C18B . . 18.6(7) ?
C20 C19 Ir2 . . 128.1(5) ?
C20 C19 C24 . . 116.9(6) ?
C24 C19 Ir2 . . 114.6(4) ?
C19 C20 H20 . . 119.4 ?
C21 C20 C19 . . 121.2(6) ?
C21 C20 H20 . . 119.4 ?
C20 C21 C22 . . 120.9(6) ?
C20 C21 C30 . . 131.3(6) ?
C22 C21 C30 . . 107.8(6) ?
C21 C22 C36 . . 111.9(6) ?
C23 C22 C21 . . 119.7(6) ?
C23 C22 C36 . . 128.4(7) ?
C22 C23 H23 . . 120.4 ?
C24 C23 C22 . . 119.2(7) ?
C24 C23 H23 . . 120.4 ?
C19 C24 C25 . . 114.0(6) ?
C23 C24 C19 . . 122.0(6) ?
C23 C24 C25 . . 124.0(6) ?
N2 C25 C24 . . 115.1(6) ?
N2 C25 C26 . . 119.6(6) ?
C26 C25 C24 . . 125.3(6) ?
C25 C26 H26 . . 119.9 ?
C27 C26 C25 . . 120.3(7) ?
C27 C26 H26 . . 119.9 ?
C26 C27 H27 . . 120.8 ?
C26 C27 C28 . . 118.4(7) ?
C28 C27 H27 . . 120.8 ?
F2 C28 C27 . . 119.9(6) ?
F2 C28 C29 . . 119.0(7) ?
C29 C28 C27 . . 121.0(7) ?
N2 C29 H29 . . 120.0 ?
C28 C29 N2 . . 120.1(6) ?
C28 C29 H29 . . 120.0 ?
C31 C30 C21 . . 130.3(7) ?
C35 C30 C21 . . 108.6(6) ?
C35 C30 C31 . . 121.1(6) ?
C30 C31 H31 . . 121.4 ?
C32 C31 C30 . . 117.2(7) ?
C32 C31 H31 . . 121.4 ?
C31 C32 H32 . . 119.3 ?
C33 C32 C31 . . 121.4(7) ?
C33 C32 H32 . . 119.3 ?
C32 C33 H33 . . 119.2 ?
C34 C33 C32 . . 121.5(7) ?
C34 C33 H33 . . 119.2 ?
C33 C34 H34 . . 120.3 ?
C33 C34 C35 . . 119.4(7) ?
C35 C34 H34 . . 120.3 ?
C30 C35 C34 . . 119.3(7) ?
C30 C35 C36 . . 111.5(6) ?
C34 C35 C36 . . 129.2(7) ?
C22 C36 C85 . . 111.2(6) ?
C22 C36 C91 . . 114.1(6) ?
C35 C36 C22 . . 100.0(6) ?
C35 C36 C85 . . 111.7(6) ?
C35 C36 C91 . . 112.2(7) ?
C85 C36 C91 . . 107.6(7) ?
C38 C37 Ir1 . . 128.2(5) ?
C38 C37 C42 . . 117.7(6) ?
C42 C37 Ir1 . . 113.6(4) ?
C37 C38 H38 . . 119.8 ?
C39 C38 C37 . . 120.4(6) ?
C39 C38 H38 . . 119.8 ?
C38 C39 C40 . . 121.1(6) ?
C38 C39 C48 . . 131.1(6) ?
C40 C39 C48 . . 107.8(5) ?
C39 C40 C54 . . 111.6(5) ?
C41 C40 C39 . . 119.6(6) ?
C41 C40 C54 . . 128.9(6) ?
C40 C41 H41 . . 120.2 ?
C40 C41 C42 . . 119.5(6) ?
C42 C41 H41 . . 120.2 ?
C37 C42 C43 . . 114.9(5) ?
C41 C42 C37 . . 121.6(6) ?
C41 C42 C43 . . 123.4(6) ?
N3 C43 C42 . . 113.8(5) ?
N3 C43 C44 . . 120.3(6) ?
C44 C43 C42 . . 125.6(6) ?
C43 C44 H44 . . 119.5 ?
C43 C44 C45 . . 121.0(6) ?
C45 C44 H44 . . 119.5 ?
C44 C45 H45 . . 121.6 ?
C46 C45 C44 . . 116.8(6) ?
C46 C45 H45 . . 121.6 ?
C45 C46 F3 . . 119.3(6) ?
C45 C46 C47 . . 122.5(7) ?
C47 C46 F3 . . 118.1(6) ?
N3 C47 C46 . . 119.7(6) ?
N3 C47 H47 . . 120.2 ?
C46 C47 H47 . . 120.2 ?
C49 C48 C39 . . 130.9(6) ?
C49 C48 C53 . . 120.5(6) ?
C53 C48 C39 . . 108.6(5) ?
C48 C49 H49 . . 120.8 ?
C48 C49 C50 . . 118.4(6) ?
C50 C49 H49 . . 120.8 ?
C49 C50 H50 . . 119.8 ?
C51 C50 C49 . . 120.4(6) ?
C51 C50 H50 . . 119.8 ?
C50 C51 H51 . . 119.4 ?
C50 C51 C52 . . 121.1(6) ?
C52 C51 H51 . . 119.4 ?
C51 C52 H52 . . 120.5 ?
C53 C52 C51 . . 119.0(6) ?
C53 C52 H52 . . 120.5 ?
C48 C53 C54 . . 110.7(6) ?
C52 C53 C48 . . 120.5(6) ?
C52 C53 C54 . . 128.7(6) ?
C40 C54 C53 . . 101.4(5) ?
C40 C54 C97 . . 112.0(6) ?
C40 C54 C103 . . 112.8(5) ?
C53 C54 C97 . . 110.3(5) ?
C53 C54 C103 . . 110.6(6) ?
C103 C54 C97 . . 109.5(6) ?
C56 C55 Ir1 . . 127.3(4) ?
C56 C55 C60 . . 119.0(6) ?
C60 C55 Ir1 . . 113.6(5) ?
C55 C56 H56 . . 120.4 ?
C55 C56 C57 . . 119.2(6) ?
C57 C56 H56 . . 120.4 ?
C56 C57 C58 . . 121.4(6) ?
C56 C57 C66 . . 129.9(6) ?
C58 C57 C66 . . 108.6(6) ?
C57 C58 C72 . . 110.4(6) ?
C59 C58 C57 . . 119.9(6) ?
C59 C58 C72 . . 129.7(6) ?
C58 C59 H59 . . 120.4 ?
C58 C59 C60 . . 119.1(6) ?
C60 C59 H59 . . 120.4 ?
C55 C60 C61 . . 115.7(6) ?
C59 C60 C55 . . 121.2(6) ?
C59 C60 C61 . . 123.0(6) ?
N4 C61 C60 . . 114.0(5) ?
N4 C61 C62 . . 119.8(6) ?
C62 C61 C60 . . 126.2(6) ?
C61 C62 H62 . . 119.4 ?
C63 C62 C61 . . 121.1(7) ?
C63 C62 H62 . . 119.4 ?
C62 C63 H63 . . 121.3 ?
C64 C63 C62 . . 117.3(7) ?
C64 C63 H63 . . 121.3 ?
F4 C64 C65 . . 117.0(7) ?
C63 C64 F4 . . 120.6(7) ?
C63 C64 C65 . . 122.4(7) ?
N4 C65 C64 . . 119.6(6) ?
N4 C65 H65 . . 120.2 ?
C64 C65 H65 . . 120.2 ?
C67 C66 C57 . . 130.2(6) ?
C67 C66 C71 . . 120.7(6) ?
C71 C66 C57 . . 109.1(6) ?
C66 C67 H67 . . 120.8 ?
C66 C67 C68 . . 118.5(6) ?
C68 C67 H67 . . 120.8 ?
C67 C68 H68 . . 120.3 ?
C69 C68 C67 . . 119.4(7) ?
C69 C68 H68 . . 120.3 ?
C68 C69 H69 . . 118.8 ?
C70 C69 C68 . . 122.4(7) ?
C70 C69 H69 . . 118.8 ?
C69 C70 H70 . . 120.6 ?
C69 C70 C71 . . 118.8(6) ?
C71 C70 H70 . . 120.6 ?
C66 C71 C72 . . 110.3(6) ?
C70 C71 C66 . . 120.2(7) ?
C70 C71 C72 . . 129.5(6) ?
C58 C72 C115 . . 110.9(6) ?
C71 C72 C58 . . 101.5(5) ?
C71 C72 C109 . . 112.7(6) ?
C71 C72 C115 . . 112.5(6) ?
C109 C72 C58 . . 111.7(6) ?
C109 C72 C115 . . 107.6(6) ?
H82C C82 H82D . . 108.7 ?
H82C C82 H82A . . 61.7 ?
H82C C82 H82B . . 93.7 ?
H82D C82 H82A . . 137.4 ?
H82D C82 H82B . . 28.8 ?
H82A C82 H82B . . 108.7 ?
C81 C82 H82C . . 110.6 ?
C81 C82 H82D . . 110.6 ?
C81 C82 H82A . . 50.4 ?
C81 C82 H82B . . 94.7 ?
C81 C82 C81B . . 71.2(14) ?
C83 C82 H82C . . 110.6 ?
C83 C82 H82D . . 110.6 ?
C83 C82 H82A . . 111.5 ?
C83 C82 H82B . . 139.4 ?
C83 C82 C81 . . 105.7(11) ?
C83 C82 C81B . . 48.5(12) ?
C83 C82 C83B . . 60.4(16) ?
C81B C82 H82C . . 155.7 ?
C81B C82 H82D . . 92.3 ?
C81B C82 H82A . . 110.5 ?
C81B C82 H82B . . 110.5 ?
C83B C82 H82C . . 60.6 ?
C83B C82 H82D . . 96.0 ?
C83B C82 H82A . . 110.5 ?
C83B C82 H82B . . 110.5 ?
C83B C82 C81 . . 153(2) ?
C83B C82 C81B . . 106(2) ?
C36 C85 H85A . . 107.6 ?
C36 C85 H85B . . 107.6 ?
H85A C85 H85B . . 107.1 ?
C86 C85 C36 . . 118.8(6) ?
C86 C85 H85A . . 107.6 ?
C86 C85 H85B . . 107.6 ?
C85 C86 H86A . . 109.3 ?
C85 C86 H86B . . 109.3 ?
H86A C86 H86B . . 108.0 ?
C87 C86 C85 . . 111.5(7) ?
C87 C86 H86A . . 109.3 ?
C87 C86 H86B . . 109.3 ?
C86 C87 H87A . . 108.6 ?
C86 C87 H87B . . 108.6 ?
H87A C87 H87B . . 107.6 ?
C88 C87 C86 . . 114.5(7) ?
C88 C87 H87A . . 108.6 ?
C88 C87 H87B . . 108.6 ?
C87 C88 H88A . . 109.3 ?
C87 C88 H88B . . 109.3 ?
C87 C88 C89 . . 111.8(8) ?
H88A C88 H88B . . 107.9 ?
C89 C88 H88A . . 109.3 ?
C89 C88 H88B . . 109.3 ?
C88 C89 H89A . . 108.9 ?
C88 C89 H89B . . 108.9 ?
H89A C89 H89B . . 107.7 ?
C90 C89 C88 . . 113.3(8) ?
C90 C89 H89A . . 108.9 ?
C90 C89 H89B . . 108.9 ?
C89 C90 H90A . . 109.5 ?
C89 C90 H90B . . 109.5 ?
C89 C90 H90C . . 109.5 ?
H90A C90 H90B . . 109.5 ?
H90A C90 H90C . . 109.5 ?
H90B C90 H90C . . 109.5 ?
C36 C91 H91A . . 108.6 ?
C36 C91 H91B . . 108.6 ?
H91A C91 H91B . . 107.6 ?
C92 C91 C36 . . 114.7(7) ?
C92 C91 H91A . . 108.6 ?
C92 C91 H91B . . 108.6 ?
C91 C92 H92A . . 107.0 ?
C91 C92 H92B . . 107.0 ?
C91 C92 H92C . . 111.5 ?
C91 C92 H92D . . 111.5 ?
C91 C92 C93 . . 121.4(9) ?
C91 C92 C93B . . 101.2(12) ?
H92A C92 H92B . . 106.7 ?
H92C C92 H92D . . 109.3 ?
C93 C92 H92A . . 107.0 ?
C93 C92 H92B . . 107.0 ?
C93B C92 H92C . . 111.5 ?
C93B C92 H92D . . 111.5 ?
C54 C97 H97A . . 108.2 ?
C54 C97 H97B . . 108.2 ?
H97A C97 H97B . . 107.4 ?
C98 C97 C54 . . 116.2(6) ?
C98 C97 H97A . . 108.2 ?
C98 C97 H97B . . 108.2 ?
C97 C98 H98A . . 109.3 ?
C97 C98 H98B . . 109.3 ?
C97 C98 C99 . . 111.7(7) ?
H98A C98 H98B . . 107.9 ?
C99 C98 H98A . . 109.3 ?
C99 C98 H98B . . 109.3 ?
C98 C99 H99A . . 108.8 ?
C98 C99 H99B . . 108.8 ?
H99A C99 H99B . . 107.7 ?
C100 C99 C98 . . 114.0(8) ?
C100 C99 H99A . . 108.8 ?
C100 C99 H99B . . 108.8 ?
C99 C100 H10C . . 108.4 ?
C99 C100 H10D . . 108.4 ?
C99 C100 H10A . . 107.4 ?
C99 C100 H10B . . 107.4 ?
C99 C100 C101 . . 119.7(11) ?
C99 C100 C201 . . 116(2) ?
H10C C100 H10D . . 107.5 ?
H10A C100 H10B . . 106.9 ?
C101 C100 H10A . . 107.4 ?
C101 C100 H10B . . 107.4 ?
C201 C100 H10C . . 108.4 ?
C201 C100 H10D . . 108.4 ?
C54 C103 H10E . . 108.4 ?
C54 C103 H10F . . 108.4 ?
H10E C103 H10F . . 107.5 ?
C104 C103 C54 . . 115.5(6) ?
C104 C103 H10E . . 108.4 ?
C104 C103 H10F . . 108.4 ?
C103 C104 H10G . . 106.7 ?
C103 C104 H10H . . 106.4 ?
C103 C104 C105 . . 106.2(10) ?
C103 C104 C205 . . 127(2) ?
H10G C104 H10H . . 106.5 ?
C105 C104 H10G . . 107.7 ?
C105 C104 H10H . . 122.5 ?
C205 C104 H10G . . 106.0 ?
C205 C104 H10H . . 103.3 ?
C72 C109 H10I . . 108.3 ?
C72 C109 H10J . . 108.3 ?
H10I C109 H10J . . 107.4 ?
C110 C109 C72 . . 115.9(6) ?
C110 C109 H10I . . 108.3 ?
C110 C109 H10J . . 108.3 ?
C109 C110 H11A . . 107.8 ?
C109 C110 H11B . . 107.8 ?
C109 C110 H11C . . 111.3 ?
C109 C110 H11D . . 111.3 ?
C109 C110 C111 . . 118.0(9) ?
C109 C110 C211 . . 102.1(11) ?
H11A C110 H11B . . 107.1 ?
H11C C110 H11D . . 109.2 ?
C111 C110 H11A . . 107.8 ?
C111 C110 H11B . . 107.8 ?
C211 C110 H11C . . 111.3 ?
C211 C110 H11D . . 111.3 ?
C72 C115 H11E . . 108.0 ?
C72 C115 H11F . . 108.0 ?
H11E C115 H11F . . 107.2 ?
C116 C115 C72 . . 117.3(6) ?
C116 C115 H11E . . 108.0 ?
C116 C115 H11F . . 108.0 ?
C115 C116 H11G . . 111.4 ?
C115 C116 H11H . . 111.4 ?
C115 C116 H11I . . 106.2 ?
C115 C116 H11J . . 106.2 ?
C115 C116 C117 . . 101.9(8) ?
C115 C116 C217 . . 124.3(11) ?
H11G C116 H11H . . 109.2 ?
H11I C116 H11J . . 106.4 ?
C117 C116 H11G . . 111.4 ?
C117 C116 H11H . . 111.4 ?
C217 C116 H11I . . 106.2 ?
C217 C116 H11J . . 106.2 ?
C4 C18 C17 . . 98.5(6) ?
C4 C18 C73 . . 114.4(7) ?
C4 C18 C79B . . 94.0(9) ?
C17 C18 C79B . . 94.2(9) ?
C73 C18 C17 . . 113.7(8) ?
C73 C18 C79B . . 135.1(10) ?
C79 C18 C4 . . 112.2(7) ?
C79 C18 C17 . . 109.4(7) ?
C79 C18 C73 . . 108.4(7) ?
C79 C18 C79B . . 26.8(7) ?
C73B C18 C4 . . 125.1(15) ?
C73B C18 C17 . . 131.6(15) ?
C73B C18 C73 . . 33.5(11) ?
C73B C18 C79 . . 75.3(13) ?
C73B C18 C79B . . 101.8(14) ?
C18B C18 C4 . . 77(2) ?
C18B C18 C17 . . 82(2) ?
C18B C18 C73 . . 157(2) ?
C18B C18 C79 . . 49(2) ?
C18B C18 C73B . . 124(3) ?
C18B C18 C79B . . 22(2) ?
C18 C73 H73A . . 108.5 ?
C18 C73 H73B . . 108.5 ?
C18 C73 C75B . . 173.6(12) ?
C18 C73 C18B . . 5.5(6) ?
H73A C73 H73B . . 107.5 ?
C74 C73 C18 . . 115.2(9) ?
C74 C73 H73A . . 108.5 ?
C74 C73 H73B . . 108.5 ?
C74 C73 C75B . . 65.8(10) ?
C74 C73 C18B . . 120.3(9) ?
C75B C73 H73A . . 76.6 ?
C75B C73 H73B . . 65.7 ?
C75B C73 C18B . . 169.7(12) ?
C73B C73 C18 . . 46.7(16) ?
C73B C73 H73A . . 94.3 ?
C73B C73 H73B . . 71.1 ?
C73B C73 C74 . . 156(2) ?
C73B C73 C75B . . 130(2) ?
C73B C73 C18B . . 41.2(15) ?
C74B C73 C18 . . 144(3) ?
C74B C73 H73A . . 78.0 ?
C74B C73 H73B . . 102.2 ?
C74B C73 C74 . . 35(3) ?
C74B C73 C75B . . 39(3) ?
C74B C73 C73B . . 168(4) ?
C74B C73 C18B . . 150(3) ?
C18B C73 H73A . . 107.3 ?
C18B C73 H73B . . 104.1 ?
C73 C74 H74A . . 109.5 ?
C73 C74 H74B . . 109.5 ?
C73 C74 C75A . . 110.7(9) ?
C73 C74 C75B . . 68.2(9) ?
H74A C74 H74B . . 108.1 ?
C75A C74 H74A . . 109.5 ?
C75A C74 H74B . . 109.5 ?
C75A C74 C75B . . 84.4(11) ?
C75B C74 H74A . . 61.2 ?
C75B C74 H74B . . 165.3 ?
C74B C74 C73 . . 21.1(14) ?
C74B C74 H74A . . 88.9 ?
C74B C74 H74B . . 122.2 ?
C74B C74 C75A . . 116(2) ?
C74B C74 C75B . . 51.4(14) ?
C74 C75A H75A . . 108.0 ?
C74 C75A H75B . . 108.0 ?
C74 C75A C76 . . 117.2(10) ?
H75A C75A H75B . . 107.2 ?
C76 C75A H75A . . 108.0 ?
C76 C75A H75B . . 108.0 ?
C75A C76 H76A . . 109.5 ?
C75A C76 H76B . . 109.5 ?
H76A C76 H76B . . 108.0 ?
C77 C76 C75A . . 110.9(12) ?
C77 C76 H76A . . 109.5 ?
C77 C76 H76B . . 109.5 ?
C76 C77 H77A . . 108.9 ?
C76 C77 H77B . . 108.9 ?
C76 C77 C78 . . 113.2(14) ?
H77A C77 H77B . . 107.7 ?
C78 C77 H77A . . 108.9 ?
C78 C77 H77B . . 108.9 ?
C77 C78 H78A . . 109.5 ?
C77 C78 H78B . . 109.5 ?
C77 C78 H78C . . 109.5 ?
H78A C78 H78B . . 109.5 ?
H78A C78 H78C . . 109.5 ?
H78B C78 H78C . . 109.5 ?
C18 C79 H79A . . 108.3 ?
C18 C79 H79B . . 108.3 ?
C18 C79 C80 . . 115.8(7) ?
C18 C79 C73B . . 41.6(8) ?
H79A C79 H79B . . 107.4 ?
C80 C79 H79A . . 108.3 ?
C80 C79 H79B . . 108.3 ?
C80 C79 C73B . . 157.3(10) ?
C73B C79 H79A . . 83.2 ?
C73B C79 H79B . . 85.6 ?
C79B C79 C18 . . 104.9(15) ?
C79B C79 H79A . . 122.0 ?
C79B C79 H79B . . 105.2 ?
C79B C79 C80 . . 14.3(16) ?
C79B C79 C73B . . 145.9(17) ?
C79B C79 C18B . . 87.4(15) ?
C18B C79 C18 . . 17.6(9) ?
C18B C79 H79A . . 119.9 ?
C18B C79 H79B . . 113.4 ?
C18B C79 C80 . . 98.6(11) ?
C18B C79 C73B . . 58.9(9) ?
C79 C80 H80A . . 109.0 ?
C79 C80 H80B . . 109.0 ?
H80A C80 H80B . . 107.8 ?
C81 C80 C79 . . 112.8(8) ?
C81 C80 H80A . . 109.0 ?
C81 C80 H80B . . 109.0 ?
C79B C80 C79 . . 20(2) ?
C79B C80 H80A . . 113.4 ?
C79B C80 H80B . . 89.8 ?
C79B C80 C81 . . 125(2) ?
C79B C80 C80B . . 115(3) ?
C80B C80 C79 . . 134.1(17) ?
C80B C80 H80A . . 81.0 ?
C80B C80 H80B . . 30.8 ?
C80B C80 C81 . . 104.9(16) ?
C82 C81 H81A . . 109.5 ?
C82 C81 H81B . . 109.5 ?
C82 C81 C79B . . 127.0(11) ?
C82 C81 C81B . . 54.4(11) ?
C80 C81 C82 . . 110.8(9) ?
C80 C81 H81A . . 109.5 ?
C80 C81 H81B . . 109.5 ?
C80 C81 C79B . . 16.3(8) ?
C80 C81 C81B . . 75.1(10) ?
H81A C81 H81B . . 108.1 ?
C79B C81 H81A . . 99.1 ?
C79B C81 H81B . . 102.3 ?
C81B C81 H81A . . 162.8 ?
C81B C81 H81B . . 85.0 ?
C81B C81 C79B . . 88.6(11) ?
C82 C83 H83A . . 112.7 ?
C82 C83 H83B . . 112.7 ?
C82 C83 C84 . . 95.0(13) ?
C82 C83 C83B . . 61.4(11) ?
H83A C83 H83B . . 110.2 ?
C84 C83 H83A . . 112.7 ?
C84 C83 H83B . . 112.7 ?
C81B C83 C82 . . 70.5(18) ?
C81B C83 H83A . . 108.4 ?
C81B C83 H83B . . 47.9 ?
C81B C83 C84 . . 139(3) ?
C81B C83 C83B . . 128(2) ?
C83B C83 H83A . . 107.7 ?
C83B C83 H83B . . 140.1 ?
C83B C83 C84 . . 38.1(18) ?
C83 C84 H84A . . 109.5 ?
C83 C84 H84B . . 109.5 ?
C83 C84 H84C . . 109.5 ?
H84A C84 H84B . . 109.5 ?
H84A C84 H84C . . 109.5 ?
H84B C84 H84C . . 109.5 ?
C83B C84 C83 . . 66.1(19) ?
C83B C84 H84A . . 154.4 ?
C83B C84 H84B . . 53.9 ?
C83B C84 H84C . . 95.3 ?
C92 C93 H93A . . 108.3 ?
C92 C93 H93B . . 108.3 ?
H93A C93 H93B . . 107.4 ?
C94 C93 C92 . . 115.8(11) ?
C94 C93 H93A . . 108.3 ?
C94 C93 H93B . . 108.3 ?
C93 C94 H94A . . 109.5 ?
C93 C94 H94B . . 109.5 ?
C93 C94 C95 . . 110.7(12) ?
H94A C94 H94B . . 108.1 ?
C95 C94 H94A . . 109.5 ?
C95 C94 H94B . . 109.5 ?
C94 C95 H95A . . 110.7 ?
C94 C95 H95B . . 110.7 ?
H95A C95 H95B . . 108.8 ?
C96 C95 C94 . . 105.0(12) ?
C96 C95 H95A . . 110.7 ?
C96 C95 H95B . . 110.7 ?
C95 C96 H96A . . 109.5 ?
C95 C96 H96B . . 109.5 ?
C95 C96 H96C . . 109.5 ?
H96A C96 H96B . . 109.5 ?
H96A C96 H96C . . 109.5 ?
H96B C96 H96C . . 109.5 ?
C100 C101 H10K . . 110.1 ?
C100 C101 H10L . . 110.1 ?
H10K C101 H10L . . 108.4 ?
C102 C101 C100 . . 108.2(10) ?
C102 C101 H10K . . 110.1 ?
C102 C101 H10L . . 110.1 ?
C101 C102 H10M . . 109.5 ?
C101 C102 H10N . . 109.5 ?
C101 C102 H10O . . 109.5 ?
H10M C102 H10N . . 109.5 ?
H10M C102 H10O . . 109.5 ?
H10N C102 H10O . . 109.5 ?
C104 C105 H10P . . 109.6 ?
C104 C105 H10Q . . 109.6 ?
H10P C105 H10Q . . 108.1 ?
C106 C105 C104 . . 110.3(15) ?
C106 C105 H10P . . 109.6 ?
C106 C105 H10Q . . 109.6 ?
C105 C106 H10R . . 103.4 ?
C105 C106 H10S . . 103.4 ?
H10R C106 H10S . . 105.2 ?
C107 C106 C105 . . 135.1(19) ?
C107 C106 H10R . . 103.4 ?
C107 C106 H10S . . 103.4 ?
C106 C107 H10T . . 107.2 ?
C106 C107 H10U . . 107.2 ?
C106 C107 C108 . . 120.5(19) ?
H10T C107 H10U . . 106.8 ?
C108 C107 H10T . . 107.2 ?
C108 C107 H10U . . 107.2 ?
C107 C108 H10V . . 109.5 ?
C107 C108 H10W . . 109.5 ?
C107 C108 H10X . . 109.5 ?
H10V C108 H10W . . 109.5 ?
H10V C108 H10X . . 109.5 ?
H10W C108 H10X . . 109.5 ?
C110 C111 H11K . . 106.9 ?
C110 C111 H11L . . 106.9 ?
C110 C111 C112 . . 121.6(11) ?
H11K C111 H11L . . 106.7 ?
C112 C111 H11K . . 106.9 ?
C112 C111 H11L . . 106.9 ?
C111 C112 H11M . . 107.3 ?
C111 C112 H11N . . 107.3 ?
H11M C112 H11N . . 106.9 ?
C113 C112 C111 . . 120.2(14) ?
C113 C112 H11M . . 107.3 ?
C113 C112 H11N . . 107.3 ?
C112 C113 H11O . . 109.1 ?
C112 C113 H11P . . 109.1 ?
C112 C113 C114 . . 112.3(16) ?
H11O C113 H11P . . 107.9 ?
C114 C113 H11O . . 109.1 ?
C114 C113 H11P . . 109.1 ?
C113 C114 H11Q . . 109.5 ?
C113 C114 H11R . . 109.5 ?
C113 C114 H11S . . 109.5 ?
H11Q C114 H11R . . 109.5 ?
H11Q C114 H11S . . 109.5 ?
H11R C114 H11S . . 109.5 ?
C116 C117 H11T . . 110.7 ?
C116 C117 H11U . . 110.7 ?
H11T C117 H11U . . 108.8 ?
C118 C117 C116 . . 105.4(11) ?
C118 C117 H11T . . 110.7 ?
C118 C117 H11U . . 110.7 ?
C117 C118 H11V . . 109.6 ?
C117 C118 H11W . . 109.6 ?
C117 C118 C119 . . 110.2(12) ?
H11V C118 H11W . . 108.1 ?
C119 C118 H11V . . 109.6 ?
C119 C118 H11W . . 109.6 ?
C118 C119 H11X . . 109.5 ?
C118 C119 H11Y . . 109.5 ?
C118 C119 C120 . . 110.7(15) ?
H11X C119 H11Y . . 108.1 ?
C120 C119 H11X . . 109.5 ?
C120 C119 H11Y . . 109.5 ?
C119 C120 H12A . . 109.5 ?
C119 C120 H12B . . 109.5 ?
C119 C120 H12C . . 109.5 ?
H12A C120 H12B . . 109.5 ?
H12A C120 H12C . . 109.5 ?
H12B C120 H12C . . 109.5 ?
H96D C96B H96E . . 109.5 ?
H96D C96B H96F . . 109.5 ?
H96E C96B H96F . . 109.5 ?
C95B C96B H96D . . 109.5 ?
C95B C96B H96E . . 109.5 ?
C95B C96B H96F . . 109.5 ?
C110 C211 H21A . . 111.1 ?
C110 C211 H21B . . 111.1 ?
H21A C211 H21B . . 109.0 ?
C212 C211 C110 . . 103.4(16) ?
C212 C211 H21A . . 111.1 ?
C212 C211 H21B . . 111.1 ?
C211 C212 H21C . . 109.3 ?
C211 C212 H21D . . 109.3 ?
H21C C212 H21D . . 107.9 ?
C213 C212 C211 . . 111.8(17) ?
C213 C212 H21C . . 109.3 ?
C213 C212 H21D . . 109.3 ?
C212 C213 H21E . . 109.5 ?
C212 C213 H21F . . 109.5 ?
C212 C213 C214 . . 111(2) ?
H21E C213 H21F . . 108.1 ?
C214 C213 H21E . . 109.5 ?
C214 C213 H21F . . 109.5 ?
C213 C214 H21G . . 109.5 ?
C213 C214 H21H . . 109.5 ?
C213 C214 H21I . . 109.5 ?
H21G C214 H21H . . 109.5 ?
H21G C214 H21I . . 109.5 ?
H21H C214 H21I . . 109.5 ?
C92 C93B H93C . . 111.5 ?
C92 C93B H93D . . 111.5 ?
C92 C93B C94B . . 101.4(16) ?
H93C C93B H93D . . 109.3 ?
C94B C93B H93C . . 111.5 ?
C94B C93B H93D . . 111.5 ?
C93B C94B H94C . . 104.4 ?
C93B C94B H94D . . 104.4 ?
H94C C94B H94D . . 105.6 ?
C95B C94B C93B . . 132(3) ?
C95B C94B H94C . . 104.4 ?
C95B C94B H94D . . 104.4 ?
C96B C95B C94B . . 107(2) ?
C96B C95B H95C . . 110.3 ?
C96B C95B H95D . . 110.3 ?
C94B C95B H95C . . 110.3 ?
C94B C95B H95D . . 110.3 ?
H95C C95B H95D . . 108.5 ?
C100 C201 H20A . . 110.8 ?
C100 C201 H20B . . 110.8 ?
H20A C201 H20B . . 108.9 ?
C202 C201 C100 . . 105(3) ?
C202 C201 H20A . . 110.8 ?
C202 C201 H20B . . 110.8 ?
C201 C202 H20C . . 109.5 ?
C201 C202 H20D . . 109.5 ?
C201 C202 H20E . . 109.5 ?
H20C C202 H20D . . 109.5 ?
H20C C202 H20E . . 109.5 ?
H20D C202 H20E . . 109.5 ?
C116 C217 H21J . . 106.6 ?
C116 C217 H21K . . 106.6 ?
H21J C217 H21K . . 106.5 ?
C218 C217 C116 . . 123.1(15) ?
C218 C217 H21J . . 106.6 ?
C218 C217 H21K . . 106.6 ?
C217 C218 H21L . . 107.2 ?
C217 C218 H21M . . 107.2 ?
C217 C218 C219 . . 120(2) ?
H21L C218 H21M . . 106.9 ?
C219 C218 H21L . . 107.2 ?
C219 C218 H21M . . 107.2 ?
C218 C219 H21N . . 109.3 ?
C218 C219 H21O . . 109.3 ?
H21N C219 H21O . . 107.9 ?
C220 C219 C218 . . 112(2) ?
C220 C219 H21N . . 109.3 ?
C220 C219 H21O . . 109.3 ?
C219 C220 H22A . . 109.5 ?
C219 C220 H22B . . 109.5 ?
C219 C220 H22C . . 109.5 ?
H22A C220 H22B . . 109.5 ?
H22A C220 H22C . . 109.5 ?
H22B C220 H22C . . 109.5 ?
C104 C205 H20F . . 105.3 ?
C104 C205 H20G . . 105.3 ?
H20F C205 H20G . . 106.0 ?
C206 C205 C104 . . 128(4) ?
C206 C205 H20F . . 105.3 ?
C206 C205 H20G . . 105.3 ?
C205 C206 H20H . . 103.1 ?
C205 C206 H20I . . 103.1 ?
H20H C206 H20I . . 105.1 ?
C207 C206 C205 . . 136(4) ?
C207 C206 H20H . . 103.1 ?
C207 C206 H20I . . 103.1 ?
C206 C207 H20J . . 109.6 ?
C206 C207 H20K . . 109.6 ?
H20J C207 H20K . . 108.2 ?
C208 C207 C206 . . 110(5) ?
C208 C207 H20J . . 109.6 ?
C208 C207 H20K . . 109.6 ?
C207 C208 H20L . . 109.5 ?
C207 C208 H20M . . 109.5 ?
C207 C208 H20N . . 109.5 ?
H20L C208 H20M . . 109.5 ?
H20L C208 H20N . . 109.5 ?
H20M C208 H20N . . 109.5 ?
C73 C75B H75C . . 100.2 ?
C73 C75B H75D . . 96.7 ?
C74 C75B C73 . . 46.0(7) ?
C74 C75B H75C . . 136.6 ?
C74 C75B H75D . . 103.8 ?
H75C C75B H75D . . 106.9 ?
C76B C75B C73 . . 135.6(19) ?
C76B C75B C74 . . 91.5(16) ?
C76B C75B H75C . . 107.4 ?
C76B C75B H75D . . 107.4 ?
C76B C75B C74B . . 120(2) ?
C74B C75B C73 . . 16.0(11) ?
C74B C75B C74 . . 33.0(12) ?
C74B C75B H75C . . 107.4 ?
C74B C75B H75D . . 107.4 ?
H78D C78B H78E . . 109.5 ?
H78D C78B H78F . . 109.5 ?
H78E C78B H78F . . 109.5 ?
C77B C78B H78D . . 109.5 ?
C77B C78B H78E . . 109.5 ?
C77B C78B H78F . . 109.5 ?
C75B C76B H76C . . 107.7 ?
C75B C76B H76D . . 107.7 ?
C75B C76B C77B . . 118(2) ?
H76C C76B H76D . . 107.1 ?
C77B C76B H76C . . 107.7 ?
C77B C76B H76D . . 107.7 ?
C78B C77B C76B . . 100.0(17) ?
C78B C77B H77C . . 111.8 ?
C78B C77B H77D . . 111.8 ?
C76B C77B H77C . . 111.8 ?
C76B C77B H77D . . 111.8 ?
H77C C77B H77D . . 109.5 ?
C18 C73B C79 . . 63.1(10) ?
C18 C73B H73C . . 114.9 ?
C18 C73B H73D . . 115.8 ?
C18 C73B C74B . . 104.7(19) ?
C18 C73B C18B . . 16.4(8) ?
C73 C73B C18 . . 100(2) ?
C73 C73B C79 . . 161(2) ?
C73 C73B H73C . . 108.1 ?
C73 C73B H73D . . 111.1 ?
C73 C73B C74B . . 5.2(16) ?
C73 C73B C18B . . 116(2) ?
C79 C73B H73C . . 87.5 ?
C79 C73B H73D . . 72.7 ?
H73C C73B H73D . . 106.8 ?
C74B C73B C79 . . 165(2) ?
C74B C73B H73C . . 107.0 ?
C74B C73B H73D . . 107.0 ?
C18B C73B C79 . . 46.9(9) ?
C18B C73B H73C . . 107.0 ?
C18B C73B H73D . . 107.0 ?
C18B C73B C74B . . 121.2(19) ?
C73 C74B C74 . . 124(4) ?
C73 C74B C75B . . 125(4) ?
C73 C74B C73B . . 7(2) ?
C73 C74B H74C . . 107.2 ?
C73 C74B H74D . . 101.6 ?
C74 C74B C75B . . 96(2) ?
C74 C74B C73B . . 130(3) ?
C74 C74B H74C . . 93.2 ?
C74 C74B H74D . . 22.8 ?
C75B C74B H74C . . 107.6 ?
C75B C74B H74D . . 107.6 ?
C73B C74B C75B . . 119(2) ?
C73B C74B H74C . . 107.6 ?
C73B C74B H74D . . 107.6 ?
H74C C74B H74D . . 107.1 ?
C18 C79B C81 . . 165.1(15) ?
C18 C79B H79C . . 104.9 ?
C18 C79B H79D . . 104.1 ?
C79 C79B C18 . . 48.3(11) ?
C79 C79B C81 . . 117.0(19) ?
C79 C79B H79C . . 76.5 ?
C79 C79B H79D . . 76.5 ?
C79 C79B C80B . . 171(2) ?
C79 C79B C18B . . 55.5(13) ?
C80 C79B C18 . . 151(3) ?
C80 C79B C79 . . 146(4) ?
C80 C79B C81 . . 38.8(18) ?
C80 C79B H79C . . 103.5 ?
C80 C79B H79D . . 71.2 ?
C80 C79B C80B . . 41(2) ?
C80 C79B C18B . . 146(3) ?
C81 C79B H79C . . 69.6 ?
C81 C79B H79D . . 66.0 ?
H79C C79B H79D . . 107.4 ?
C80B C79B C18 . . 122.8(16) ?
C80B C79B C81 . . 71.9(14) ?
C80B C79B H79C . . 108.4 ?
C80B C79B H79D . . 108.4 ?
C80B C79B C18B . . 115.6(18) ?
C18B C79B C18 . . 7.2(7) ?
C18B C79B C81 . . 172.2(18) ?
C18B C79B H79C . . 108.4 ?
C18B C79B H79D . . 108.4 ?
C80 C80B C79B . . 24.1(11) ?
C80 C80B H80C . . 128.4 ?
C80 C80B H80D . . 105.3 ?
C80 C80B C81B . . 101(3) ?
C79B C80B H80C . . 106.8 ?
C79B C80B H80D . . 106.8 ?
C79B C80B C81B . . 122(2) ?
H80C C80B H80D . . 106.6 ?
C81B C80B H80C . . 106.8 ?
C81B C80B H80D . . 106.8 ?
C82 C81B C81 . . 54.4(12) ?
C82 C81B H81C . . 108.1 ?
C82 C81B H81D . . 108.1 ?
C81 C81B H81C . . 87.9 ?
C81 C81B H81D . . 160.6 ?
C83 C81B C82 . . 61.1(14) ?
C83 C81B C81 . . 102(2) ?
C83 C81B C80B . . 177(3) ?
C83 C81B H81C . . 74.3 ?
C83 C81B H81D . . 71.9 ?
C80B C81B C82 . . 117(3) ?
C80B C81B C81 . . 77.2(19) ?
C80B C81B H81C . . 108.1 ?
C80B C81B H81D . . 108.1 ?
H81C C81B H81D . . 107.3 ?
C18 C18B C4 . . 84(2) ?
C18 C18B C79 . . 113(3) ?
C18 C18B C73B . . 40(2) ?
C79 C18B C4 . . 133.6(13) ?
C79 C18B C73B . . 74.1(13) ?
C73B C18B C4 . . 105.8(15) ?
C82 C83B H83C . . 109.8 ?
C82 C83B H83D . . 109.8 ?
C83 C83B C82 . . 58.2(9) ?
C83 C83B H83C . . 73.2 ?
C83 C83B H83D . . 80.7 ?
C83 C83B C84B . . 167(3) ?
C84 C83B C82 . . 125(4) ?
C84 C83B C83 . . 76(3) ?
C84 C83B H83C . . 21.0 ?
C84 C83B H83D . . 88.5 ?
C84 C83B C84B . . 112(3) ?
H83C C83B H83D . . 108.3 ?
C84B C83B C82 . . 109(2) ?
C84B C83B H83C . . 109.8 ?
C84B C83B H83D . . 109.8 ?
C83B C84B H84D . . 109.5 ?
C83B C84B H84E . . 109.5 ?
C83B C84B H84F . . 109.5 ?
H84D C84B H84E . . 109.5 ?
H84D C84B H84F . . 109.5 ?
H84E C84B H84F . . 109.5 ?
H1SA C1S H1SB . . 109.5 ?
H1SA C1S H1SC . . 109.5 ?
H1SB C1S H1SC . . 109.5 ?
C2S C1S H1SA . . 109.5 ?
C2S C1S H1SB . . 109.5 ?
C2S C1S H1SC . . 109.5 ?
C1S C2S H2SA . . 109.7 ?
C1S C2S H2SB . . 109.7 ?
H2SA C2S H2SB . . 108.2 ?
C3S C2S C1S . . 110(3) ?
C3S C2S H2SA . . 109.7 ?
C3S C2S H2SB . . 109.7 ?
C2S C3S H3SA . . 111.9 ?
C2S C3S H3SB . . 111.9 ?
C2S C3S C4S . . 99(3) ?
H3SA C3S H3SB . . 109.6 ?
C4S C3S H3SA . . 111.9 ?
C4S C3S H3SB . . 111.9 ?
C3S C4S H4SA . . 113.2 ?
C3S C4S H4SB . . 113.2 ?
H4SA C4S H4SB . . 110.6 ?
C5S C4S C3S . . 92(3) ?
C5S C4S H4SA . . 113.2 ?
C5S C4S H4SB . . 113.2 ?
C4S C5S H5SA . . 109.5 ?
C4S C5S H5SB . . 109.5 ?
C4S C5S H5SC . . 109.5 ?
H5SA C5S H5SB . . 109.5 ?
H5SA C5S H5SC . . 109.5 ?
H5SB C5S H5SC . . 109.5 ?

loop_
_geom_bond_atom_site_label_1
_geom_bond_atom_site_label_2
_geom_bond_site_symmetry_2
_geom_bond_distance
_geom_bond_publ_flag
Ir1 Cl1 . 2.5123(15) y
Ir1 Cl2 . 2.5088(16) y
Ir1 N3 . 2.031(5) y
Ir1 N4 . 2.034(5) y
Ir1 C37 . 2.001(6) y
Ir1 C55 . 2.015(6) y
Ir2 Cl1 . 2.4854(16) y
Ir2 Cl2 . 2.5218(15) y
Ir2 N1 . 2.043(5) y
Ir2 N2 . 2.034(5) y
Ir2 C1 . 1.983(7) y
Ir2 C19 . 1.994(6) y
F1 C10 . 1.364(7) ?
F2 C28 . 1.339(7) ?
F3 C46 . 1.365(7) ?
F4 C64 . 1.368(8) ?
N1 C7 . 1.358(8) ?
N1 C11 . 1.335(7) ?
N2 C25 . 1.359(8) ?
N2 C29 . 1.366(7) ?
N3 C43 . 1.345(7) ?
N3 C47 . 1.360(7) ?
N4 C61 . 1.377(8) ?
N4 C65 . 1.345(8) ?
C1 C2 . 1.398(8) ?
C1 C6 . 1.419(8) ?
C2 H2 . 0.9500 ?
C2 C3 . 1.389(8) ?
C3 C4 . 1.399(8) ?
C3 C12 . 1.470(8) ?
C4 C5 . 1.377(8) ?
C4 C18 . 1.545(10) ?
C4 C18B . 1.516(16) ?
C5 H5 . 0.9500 ?
C5 C6 . 1.396(9) ?
C6 C7 . 1.445(9) ?
C7 C8 . 1.400(9) ?
C8 H8 . 0.9500 ?
C8 C9 . 1.375(9) ?
C9 H9 . 0.9500 ?
C9 C10 . 1.354(9) ?
C10 C11 . 1.373(9) ?
C11 H11 . 0.9500 ?
C12 C13 . 1.379(8) ?
C12 C17 . 1.380(9) ?
C13 H13 . 0.9500 ?
C13 C14 . 1.387(9) ?
C14 H14 . 0.9500 ?
C14 C15 . 1.378(10) ?
C15 H15 . 0.9500 ?
C15 C16 . 1.368(9) ?
C16 H16 . 0.9500 ?
C16 C17 . 1.380(9) ?
C17 C18 . 1.551(10) ?
C17 C18B . 1.563(16) ?
C19 C20 . 1.388(8) ?
C19 C24 . 1.417(9) ?
C20 H20 . 0.9500 ?
C20 C21 . 1.375(9) ?
C21 C22 . 1.388(9) ?
C21 C30 . 1.461(8) ?
C22 C23 . 1.383(9) ?
C22 C36 . 1.527(9) ?
C23 H23 . 0.9500 ?
C23 C24 . 1.382(9) ?
C24 C25 . 1.462(9) ?
C25 C26 . 1.389(9) ?
C26 H26 . 0.9500 ?
C26 C27 . 1.379(10) ?
C27 H27 . 0.9500 ?
C27 C28 . 1.382(10) ?
C28 C29 . 1.359(9) ?
C29 H29 . 0.9500 ?
C30 C31 . 1.414(9) ?
C30 C35 . 1.393(10) ?
C31 H31 . 0.9500 ?
C31 C32 . 1.386(9) ?
C32 H32 . 0.9500 ?
C32 C33 . 1.372(10) ?
C33 H33 . 0.9500 ?
C33 C34 . 1.364(10) ?
C34 H34 . 0.9500 ?
C34 C35 . 1.398(9) ?
C35 C36 . 1.513(10) ?
C36 C85 . 1.542(9) ?
C36 C91 . 1.542(9) ?
C37 C38 . 1.399(8) ?
C37 C42 . 1.418(8) ?
C38 H38 . 0.9500 ?
C38 C39 . 1.387(8) ?
C39 C40 . 1.403(8) ?
C39 C48 . 1.460(8) ?
C40 C41 . 1.382(8) ?
C40 C54 . 1.506(9) ?
C41 H41 . 0.9500 ?
C41 C42 . 1.394(8) ?
C42 C43 . 1.463(8) ?
C43 C44 . 1.379(8) ?
C44 H44 . 0.9500 ?
C44 C45 . 1.379(9) ?
C45 H45 . 0.9500 ?
C45 C46 . 1.356(9) ?
C46 C47 . 1.363(9) ?
C47 H47 . 0.9500 ?
C48 C49 . 1.378(8) ?
C48 C53 . 1.407(8) ?
C49 H49 . 0.9500 ?
C49 C50 . 1.409(8) ?
C50 H50 . 0.9500 ?
C50 C51 . 1.375(9) ?
C51 H51 . 0.9500 ?
C51 C52 . 1.385(9) ?
C52 H52 . 0.9500 ?
C52 C53 . 1.375(9) ?
C53 C54 . 1.512(9) ?
C54 C97 . 1.549(8) ?
C54 C103 . 1.535(8) ?
C55 C56 . 1.383(8) ?
C55 C60 . 1.406(8) ?
C56 H56 . 0.9500 ?
C56 C57 . 1.388(8) ?
C57 C58 . 1.398(9) ?
C57 C66 . 1.465(9) ?
C58 C59 . 1.366(9) ?
C58 C72 . 1.535(9) ?
C59 H59 . 0.9500 ?
C59 C60 . 1.398(9) ?
C60 C61 . 1.457(9) ?
C61 C62 . 1.379(9) ?
C62 H62 . 0.9500 ?
C62 C63 . 1.371(10) ?
C63 H63 . 0.9500 ?
C63 C64 . 1.361(10) ?
C64 C65 . 1.378(9) ?
C65 H65 . 0.9500 ?
C66 C67 . 1.383(9) ?
C66 C71 . 1.401(8) ?
C67 H67 . 0.9500 ?
C67 C68 . 1.400(9) ?
C68 H68 . 0.9500 ?
C68 C69 . 1.388(9) ?
C69 H69 . 0.9500 ?
C69 C70 . 1.354(10) ?
C70 H70 . 0.9500 ?
C70 C71 . 1.383(9) ?
C71 C72 . 1.525(10) ?
C72 C109 . 1.526(8) ?
C72 C115 . 1.548(8) ?
C82 H82C . 0.9900 ?
C82 H82D . 0.9900 ?
C82 H82A . 0.9900 ?
C82 H82B . 0.9900 ?
C82 C81 . 1.565(11) ?
C82 C83 . 1.453(12) ?
C82 C81B . 1.57(3) ?
C82 C83B . 1.502(14) ?
C85 H85A . 0.9900 ?
C85 H85B . 0.9900 ?
C85 C86 . 1.530(9) ?
C86 H86A . 0.9900 ?
C86 H86B . 0.9900 ?
C86 C87 . 1.523(9) ?
C87 H87A . 0.9900 ?
C87 H87B . 0.9900 ?
C87 C88 . 1.500(9) ?
C88 H88A . 0.9900 ?
C88 H88B . 0.9900 ?
C88 C89 . 1.537(9) ?
C89 H89A . 0.9900 ?
C89 H89B . 0.9900 ?
C89 C90 . 1.509(10) ?
C90 H90A . 0.9800 ?
C90 H90B . 0.9800 ?
C90 H90C . 0.9800 ?
C91 H91A . 0.9900 ?
C91 H91B . 0.9900 ?
C91 C92 . 1.488(9) ?
C92 H92A . 0.9900 ?
C92 H92B . 0.9900 ?
C92 H92C . 0.9900 ?
C92 H92D . 0.9900 ?
C92 C93 . 1.613(11) ?
C92 C93B . 1.522(13) ?
C97 H97A . 0.9900 ?
C97 H97B . 0.9900 ?
C97 C98 . 1.507(9) ?
C98 H98A . 0.9900 ?
C98 H98B . 0.9900 ?
C98 C99 . 1.532(8) ?
C99 H99A . 0.9900 ?
C99 H99B . 0.9900 ?
C99 C100 . 1.499(11) ?
C100 H10C . 0.9900 ?
C100 H10D . 0.9900 ?
C100 H10A . 0.9900 ?
C100 H10B . 0.9900 ?
C100 C101 . 1.555(12) ?
C100 C201 . 1.523(12) ?
C103 H10E . 0.9900 ?
C103 H10F . 0.9900 ?
C103 C104 . 1.516(9) ?
C104 H10G . 0.9903 ?
C104 H10H . 0.9900 ?
C104 C105 . 1.537(12) ?
C104 C205 . 1.534(14) ?
C109 H10I . 0.9900 ?
C109 H10J . 0.9900 ?
C109 C110 . 1.520(9) ?
C110 H11A . 0.9900 ?
C110 H11B . 0.9900 ?
C110 H11C . 0.9900 ?
C110 H11D . 0.9900 ?
C110 C111 . 1.526(11) ?
C110 C211 . 1.528(14) ?
C115 H11E . 0.9900 ?
C115 H11F . 0.9900 ?
C115 C116 . 1.499(9) ?
C116 H11G . 0.9900 ?
C116 H11H . 0.9900 ?
C116 H11I . 0.9900 ?
C116 H11J . 0.9900 ?
C116 C117 . 1.545(11) ?
C116 C217 . 1.555(13) ?
C18 C73 . 1.546(10) ?
C18 C79 . 1.536(9) ?
C18 C73B . 1.14(2) ?
C18 C79B . 1.99(2) ?
C18 C18B . 0.504(19) ?
C73 H73A . 0.9900 ?
C73 H73B . 0.9900 ?
C73 C74 . 1.529(11) ?
C73 C75B . 1.97(2) ?
C73 C73B . 0.86(2) ?
C73 C74B . 0.66(2) ?
C73 C18B . 2.02(2) ?
C74 H74A . 0.9900 ?
C74 H74B . 0.9900 ?
C74 C75A . 1.604(16) ?
C74 C75B . 1.94(3) ?
C74 C74B . 1.06(3) ?
C75A H75A . 0.9900 ?
C75A H75B . 0.9900 ?
C75A C76 . 1.609(18) ?
C76 H76A . 0.9900 ?
C76 H76B . 0.9900 ?
C76 C77 . 1.513(12) ?
C77 H77A . 0.9900 ?
C77 H77B . 0.9900 ?
C77 C78 . 1.525(13) ?
C78 H78A . 0.9800 ?
C78 H78B . 0.9800 ?
C78 H78C . 0.9800 ?
C79 H79A . 0.9900 ?
C79 H79B . 0.9900 ?
C79 C80 . 1.540(9) ?
C79 C73B . 1.66(2) ?
C79 C79B . 0.93(2) ?
C79 C18B . 1.265(17) ?
C80 H80A . 0.9900 ?
C80 H80B . 0.9900 ?
C80 C81 . 1.528(10) ?
C80 C79B . 0.68(2) ?
C80 C80B . 1.10(3) ?
C81 H81A . 0.9900 ?
C81 H81B . 0.9900 ?
C81 C79B . 2.00(2) ?
C81 C81B . 1.82(4) ?
C83 H83A . 0.9900 ?
C83 H83B . 0.9900 ?
C83 C84 . 1.579(12) ?
C83 C81B . 1.24(3) ?
C83 C83B . 1.49(4) ?
C84 H84A . 0.9800 ?
C84 H84B . 0.9800 ?
C84 H84C . 0.9800 ?
C84 C83B . 1.01(5) ?
C93 H93A . 0.9900 ?
C93 H93B . 0.9900 ?
C93 C94 . 1.505(12) ?
C94 H94A . 0.9900 ?
C94 H94B . 0.9900 ?
C94 C95 . 1.556(12) ?
C95 H95A . 0.9900 ?
C95 H95B . 0.9900 ?
C95 C96 . 1.516(12) ?
C96 H96A . 0.9800 ?
C96 H96B . 0.9800 ?
C96 H96C . 0.9800 ?
C101 H10K . 0.9900 ?
C101 H10L . 0.9900 ?
C101 C102 . 1.492(12) ?
C102 H10M . 0.9800 ?
C102 H10N . 0.9800 ?
C102 H10O . 0.9800 ?
C105 H10P . 0.9900 ?
C105 H10Q . 0.9900 ?
C105 C106 . 1.504(13) ?
C106 H10R . 0.9900 ?
C106 H10S . 0.9900 ?
C106 C107 . 1.484(11) ?
C107 H10T . 0.9900 ?
C107 H10U . 0.9900 ?
C107 C108 . 1.520(11) ?
C108 H10V . 0.9800 ?
C108 H10W . 0.9800 ?
C108 H10X . 0.9800 ?
C111 H11K . 0.9900 ?
C111 H11L . 0.9900 ?
C111 C112 . 1.530(12) ?
C112 H11M . 0.9900 ?
C112 H11N . 0.9900 ?
C112 C113 . 1.501(12) ?
C113 H11O . 0.9900 ?
C113 H11P . 0.9900 ?
C113 C114 . 1.514(12) ?
C114 H11Q . 0.9800 ?
C114 H11R . 0.9800 ?
C114 H11S . 0.9800 ?
C117 H11T . 0.9900 ?
C117 H11U . 0.9900 ?
C117 C118 . 1.497(12) ?
C118 H11V . 0.9900 ?
C118 H11W . 0.9900 ?
C118 C119 . 1.516(12) ?
C119 H11X . 0.9900 ?
C119 H11Y . 0.9900 ?
C119 C120 . 1.517(13) ?
C120 H12A . 0.9800 ?
C120 H12B . 0.9800 ?
C120 H12C . 0.9800 ?
C96B H96D . 0.9800 ?
C96B H96E . 0.9800 ?
C96B H96F . 0.9800 ?
C96B C95B . 1.461(14) ?
C211 H21A . 0.9900 ?
C211 H21B . 0.9900 ?
C211 C212 . 1.519(14) ?
C212 H21C . 0.9900 ?
C212 H21D . 0.9900 ?
C212 C213 . 1.504(14) ?
C213 H21E . 0.9900 ?
C213 H21F . 0.9900 ?
C213 C214 . 1.522(14) ?
C214 H21G . 0.9800 ?
C214 H21H . 0.9800 ?
C214 H21I . 0.9800 ?
C93B H93C . 0.9900 ?
C93B H93D . 0.9900 ?
C93B C94B . 1.566(14) ?
C94B H94C . 0.9900 ?
C94B H94D . 0.9900 ?
C94B C95B . 1.500(14) ?
C95B H95C . 0.9900 ?
C95B H95D . 0.9900 ?
C201 H20A . 0.9900 ?
C201 H20B . 0.9900 ?
C201 C202 . 1.46(2) ?
C202 H20C . 0.9800 ?
C202 H20D . 0.9800 ?
C202 H20E . 0.9800 ?
C217 H21J . 0.9900 ?
C217 H21K . 0.9900 ?
C217 C218 . 1.530(13) ?
C218 H21L . 0.9900 ?
C218 H21M . 0.9900 ?
C218 C219 . 1.533(13) ?
C219 H21N . 0.9900 ?
C219 H21O . 0.9900 ?
C219 C220 . 1.496(14) ?
C220 H22A . 0.9800 ?
C220 H22B . 0.9800 ?
C220 H22C . 0.9800 ?
C205 H20F . 0.9900 ?
C205 H20G . 0.9900 ?
C205 C206 . 1.527(15) ?
C206 H20H . 0.9900 ?
C206 H20I . 0.9900 ?
C206 C207 . 1.49(6) ?
C207 H20J . 0.9900 ?
C207 H20K . 0.9900 ?
C207 C208 . 1.49(2) ?
C208 H20L . 0.9800 ?
C208 H20M . 0.9800 ?
C208 H20N . 0.9800 ?
C75B H75C . 0.9900 ?
C75B H75D . 0.9900 ?
C75B C76B . 1.450(18) ?
C75B C74B . 1.523(18) ?
C78B H78D . 0.9800 ?
C78B H78E . 0.9800 ?
C78B H78F . 0.9800 ?
C78B C77B . 1.471(8) ?
C76B H76C . 0.9900 ?
C76B H76D . 0.9900 ?
C76B C77B . 1.525(13) ?
C77B H77C . 0.9900 ?
C77B H77D . 0.9900 ?
C73B H73C . 0.9900 ?
C73B H73D . 0.9900 ?
C73B C74B . 1.517(18) ?
C73B C18B . 1.483(17) ?
C74B H74C . 0.9900 ?
C74B H74D . 0.9900 ?
C79B H79C . 0.9900 ?
C79B H79D . 0.9900 ?
C79B C80B . 1.521(18) ?
C79B C18B . 1.533(17) ?
C80B H80C . 0.9900 ?
C80B H80D . 0.9900 ?
C80B C81B . 1.530(18) ?
C81B H81C . 0.9900 ?
C81B H81D . 0.9900 ?
C83B H83C . 0.9900 ?
C83B H83D . 0.9900 ?
C83B C84B . 1.501(15) ?
C84B H84D . 0.9800 ?
C84B H84E . 0.9800 ?
C84B H84F . 0.9800 ?
C1S H1SA . 0.9800 ?
C1S H1SB . 0.9800 ?
C1S H1SC . 0.9800 ?
C1S C2S . 1.53(2) ?
C2S H2SA . 0.9900 ?
C2S H2SB . 0.9900 ?
C2S C3S . 1.52(3) ?
C3S H3SA . 0.9900 ?
C3S H3SB . 0.9900 ?
C3S C4S . 1.55(3) ?
C4S H4SA . 0.9900 ?
C4S H4SB . 0.9900 ?
C4S C5S . 1.54(3) ?
C5S H5SA . 0.9800 ?
C5S H5SB . 0.9800 ?
C5S H5SC . 0.9800 ?

loop_
_geom_torsion_atom_site_label_1
_geom_torsion_atom_site_label_2
_geom_torsion_atom_site_label_3
_geom_torsion_atom_site_label_4
_geom_torsion_site_symmetry_1
_geom_torsion_site_symmetry_2
_geom_torsion_site_symmetry_3
_geom_torsion_site_symmetry_4
_geom_torsion
_geom_torsion_publ_flag
Ir1 N3 C43 C42 . . . . -4.3(6) ?
Ir1 N3 C43 C44 . . . . 169.7(5) ?
Ir1 N3 C47 C46 . . . . -170.6(5) ?
Ir1 N4 C61 C60 . . . . 5.1(8) ?
Ir1 N4 C61 C62 . . . . -175.5(6) ?
Ir1 N4 C65 C64 . . . . 171.9(6) ?
Ir1 C37 C38 C39 . . . . -168.8(4) ?
Ir1 C37 C42 C41 . . . . 168.5(5) ?
Ir1 C37 C42 C43 . . . . -9.1(7) ?
Ir1 C55 C56 C57 . . . . -173.3(5) ?
Ir1 C55 C60 C59 . . . . 174.0(6) ?
Ir1 C55 C60 C61 . . . . -6.6(8) ?
Ir2 N1 C7 C6 . . . . -1.5(7) ?
Ir2 N1 C7 C8 . . . . 177.1(5) ?
Ir2 N1 C11 C10 . . . . -178.4(4) ?
Ir2 N2 C25 C24 . . . . -5.5(8) ?
Ir2 N2 C25 C26 . . . . 173.7(7) ?
Ir2 N2 C29 C28 . . . . -173.1(6) ?
Ir2 C1 C2 C3 . . . . -175.3(5) ?
Ir2 C1 C6 C5 . . . . 175.1(5) ?
Ir2 C1 C6 C7 . . . . -1.9(8) ?
Ir2 C19 C20 C21 . . . . -174.9(5) ?
Ir2 C19 C24 C23 . . . . 177.3(6) ?
Ir2 C19 C24 C25 . . . . -2.4(8) ?
F1 C10 C11 N1 . . . . -177.2(5) ?
F2 C28 C29 N2 . . . . -179.9(7) ?
F3 C46 C47 N3 . . . . -178.3(5) ?
F4 C64 C65 N4 . . . . -174.4(6) ?
N1 C7 C8 C9 . . . . 0.7(11) ?
N2 C25 C26 C27 . . . . -1.6(14) ?
N3 C43 C44 C45 . . . . 1.8(10) ?
N4 C61 C62 C63 . . . . 2.8(13) ?
C1 C2 C3 C4 . . . . -0.2(9) ?
C1 C2 C3 C12 . . . . 179.7(6) ?
C1 C6 C7 N1 . . . . 2.2(9) ?
C1 C6 C7 C8 . . . . -176.2(7) ?
C2 C1 C6 C5 . . . . -2.9(10) ?
C2 C1 C6 C7 . . . . -180.0(6) ?
C2 C3 C4 C5 . . . . -1.8(10) ?
C2 C3 C4 C18 . . . . 171.7(6) ?
C2 C3 C4 C18B . . . . -168.1(9) ?
C2 C3 C12 C13 . . . . 3.5(11) ?
C2 C3 C12 C17 . . . . -178.5(6) ?
C3 C4 C5 C6 . . . . 1.4(10) ?
C3 C4 C18 C17 . . . . 10.8(8) ?
C3 C4 C18 C73 . . . . -110.1(8) ?
C3 C4 C18 C79 . . . . 125.9(7) ?
C3 C4 C18 C73B . . . . -146.9(16) ?
C3 C4 C18 C79B . . . . 105.6(9) ?
C3 C4 C18 C18B . . . . 91(2) ?
C3 C4 C18B C18 . . . . -97(2) ?
C3 C4 C18B C79 . . . . 146.8(17) ?
C3 C4 C18B C73B . . . . -130.3(12) ?
C3 C12 C13 C14 . . . . 176.3(6) ?
C3 C12 C17 C16 . . . . -178.4(6) ?
C3 C12 C17 C18 . . . . 6.0(8) ?
C3 C12 C17 C18B . . . . -13.7(10) ?
C4 C3 C12 C13 . . . . -176.6(6) ?
C4 C3 C12 C17 . . . . 1.4(7) ?
C4 C5 C6 C1 . . . . 1.0(10) ?
C4 C5 C6 C7 . . . . 177.8(6) ?
C4 C18 C73 C74 . . . . 42.8(12) ?
C4 C18 C73 C73B . . . . -117(3) ?
C4 C18 C73 C74B . . . . 69(7) ?
C4 C18 C73 C18B . . . . -117(6) ?
C4 C18 C79 C80 . . . . -59.9(10) ?
C4 C18 C79 C73B . . . . 122.3(16) ?
C4 C18 C79 C79B . . . . -50(2) ?
C4 C18 C79 C18B . . . . -48(2) ?
C4 C18 C73B C73 . . . . 82(3) ?
C4 C18 C73B C79 . . . . -107.0(12) ?
C4 C18 C73B C74B . . . . 83(2) ?
C4 C18 C73B C18B . . . . -98(3) ?
C4 C18 C18B C79 . . . . 135.1(19) ?
C4 C18 C18B C73B . . . . 124(2) ?
C5 C4 C18 C17 . . . . -176.4(7) ?
C5 C4 C18 C73 . . . . 62.6(11) ?
C5 C4 C18 C79 . . . . -61.4(10) ?
C5 C4 C18 C73B . . . . 25.8(18) ?
C5 C4 C18 C79B . . . . -81.6(11) ?
C5 C4 C18 C18B . . . . -97(2) ?
C5 C4 C18B C18 . . . . 98(2) ?
C5 C4 C18B C79 . . . . -18(3) ?
C5 C4 C18B C73B . . . . 64.9(17) ?
C5 C6 C7 N1 . . . . -174.8(6) ?
C5 C6 C7 C8 . . . . 6.8(11) ?
C6 C1 C2 C3 . . . . 2.5(9) ?
C6 C7 C8 C9 . . . . 179.1(7) ?
C7 N1 C11 C10 . . . . -3.8(9) ?
C7 C8 C9 C10 . . . . -1.4(11) ?
C8 C9 C10 F1 . . . . 179.8(6) ?
C8 C9 C10 C11 . . . . -0.5(11) ?
C9 C10 C11 N1 . . . . 3.1(10) ?
C11 N1 C7 C6 . . . . -176.6(6) ?
C11 N1 C7 C8 . . . . 2.0(9) ?
C12 C3 C4 C5 . . . . 178.3(6) ?
C12 C3 C4 C18 . . . . -8.2(8) ?
C12 C3 C4 C18B . . . . 12.0(10) ?
C12 C13 C14 C15 . . . . 1.5(10) ?
C12 C17 C18 C4 . . . . -10.0(8) ?
C12 C17 C18 C73 . . . . 111.5(8) ?
C12 C17 C18 C79 . . . . -127.2(7) ?
C12 C17 C18 C73B . . . . 145.5(18) ?
C12 C17 C18 C79B . . . . -104.6(9) ?
C12 C17 C18 C18B . . . . -86(2) ?
C13 C12 C17 C16 . . . . -0.2(10) ?
C13 C12 C17 C18 . . . . -175.8(6) ?
C13 C12 C17 C18B . . . . 164.5(9) ?
C13 C14 C15 C16 . . . . 0.2(11) ?
C14 C15 C16 C17 . . . . -1.9(11) ?
C15 C16 C17 C12 . . . . 2.0(10) ?
C15 C16 C17 C18 . . . . 176.8(7) ?
C15 C16 C17 C18B . . . . -159.7(11) ?
C16 C17 C18 C4 . . . . 174.8(6) ?
C16 C17 C18 C73 . . . . -63.7(10) ?
C16 C17 C18 C79 . . . . 57.6(10) ?
C16 C17 C18 C73B . . . . -30(2) ?
C16 C17 C18 C79B . . . . 80.2(10) ?
C16 C17 C18 C18B . . . . 99(2) ?
C17 C12 C13 C14 . . . . -1.5(9) ?
C17 C18 C73 C74 . . . . -69.3(11) ?
C17 C18 C73 C73B . . . . 131(3) ?
C17 C18 C73 C74B . . . . -43(7) ?
C17 C18 C73 C18B . . . . 131(6) ?
C17 C18 C79 C80 . . . . 48.3(10) ?
C17 C18 C79 C73B . . . . -129.4(16) ?
C17 C18 C79 C79B . . . . 58(2) ?
C17 C18 C79 C18B . . . . 60(2) ?
C17 C18 C73B C73 . . . . -68(3) ?
C17 C18 C73B C79 . . . . 103.1(14) ?
C17 C18 C73B C74B . . . . -67(3) ?
C17 C18 C73B C18B . . . . 112(3) ?
C17 C18 C18B C4 . . . . 100.6(7) ?
C17 C18 C18B C79 . . . . -124.3(18) ?
C17 C18 C18B C73B . . . . -135(2) ?
C19 C20 C21 C22 . . . . -0.6(11) ?
C19 C20 C21 C30 . . . . -179.3(7) ?
C19 C24 C25 N2 . . . . 5.2(10) ?
C19 C24 C25 C26 . . . . -173.9(8) ?
C20 C19 C24 C23 . . . . 3.9(11) ?
C20 C19 C24 C25 . . . . -175.8(6) ?
C20 C21 C22 C23 . . . . 2.6(12) ?
C20 C21 C22 C36 . . . . -179.1(7) ?
C20 C21 C30 C31 . . . . -2.5(13) ?
C20 C21 C30 C35 . . . . 176.7(8) ?
C21 C22 C23 C24 . . . . -1.3(12) ?
C21 C22 C36 C35 . . . . 2.1(8) ?
C21 C22 C36 C85 . . . . -116.0(7) ?
C21 C22 C36 C91 . . . . 122.1(8) ?
C21 C30 C31 C32 . . . . 176.9(7) ?
C21 C30 C35 C34 . . . . -175.7(7) ?
C21 C30 C35 C36 . . . . 3.6(9) ?
C22 C21 C30 C31 . . . . 178.7(7) ?
C22 C21 C30 C35 . . . . -2.1(9) ?
C22 C23 C24 C19 . . . . -2.0(12) ?
C22 C23 C24 C25 . . . . 177.7(7) ?
C22 C36 C85 C86 . . . . 57.4(9) ?
C22 C36 C91 C92 . . . . -55.7(10) ?
C23 C22 C36 C35 . . . . -179.9(8) ?
C23 C22 C36 C85 . . . . 62.0(11) ?
C23 C22 C36 C91 . . . . -59.9(11) ?
C23 C24 C25 N2 . . . . -174.5(7) ?
C23 C24 C25 C26 . . . . 6.4(14) ?
C24 C19 C20 C21 . . . . -2.6(10) ?
C24 C25 C26 C27 . . . . 177.4(9) ?
C25 N2 C29 C28 . . . . -2.0(11) ?
C25 C26 C27 C28 . . . . 1.5(16) ?
C26 C27 C28 F2 . . . . -179.8(9) ?
C26 C27 C28 C29 . . . . -1.6(15) ?
C27 C28 C29 N2 . . . . 1.9(13) ?
C29 N2 C25 C24 . . . . -177.3(6) ?
C29 N2 C25 C26 . . . . 1.9(11) ?
C30 C21 C22 C23 . . . . -178.4(7) ?
C30 C21 C22 C36 . . . . -0.2(9) ?
C30 C31 C32 C33 . . . . -1.5(11) ?
C30 C35 C36 C22 . . . . -3.4(8) ?
C30 C35 C36 C85 . . . . 114.4(7) ?
C30 C35 C36 C91 . . . . -124.7(7) ?
C31 C30 C35 C34 . . . . 3.7(11) ?
C31 C30 C35 C36 . . . . -177.1(7) ?
C31 C32 C33 C34 . . . . 4.0(12) ?
C32 C33 C34 C35 . . . . -2.5(11) ?
C33 C34 C35 C30 . . . . -1.3(11) ?
C33 C34 C35 C36 . . . . 179.6(7) ?
C34 C35 C36 C22 . . . . 175.7(8) ?
C34 C35 C36 C85 . . . . -66.5(10) ?
C34 C35 C36 C91 . . . . 54.4(11) ?
C35 C30 C31 C32 . . . . -2.3(11) ?
C35 C36 C85 C86 . . . . -53.4(9) ?
C35 C36 C91 C92 . . . . 57.2(9) ?
C36 C22 C23 C24 . . . . -179.2(8) ?
C36 C85 C86 C87 . . . . -178.8(6) ?
C36 C91 C92 C93 . . . . -165.7(9) ?
C36 C91 C92 C93B . . . . 176.1(15) ?
C37 C38 C39 C40 . . . . 0.4(9) ?
C37 C38 C39 C48 . . . . 178.2(6) ?
C37 C42 C43 N3 . . . . 8.8(8) ?
C37 C42 C43 C44 . . . . -164.9(6) ?
C38 C37 C42 C41 . . . . -3.8(9) ?
C38 C37 C42 C43 . . . . 178.5(5) ?
C38 C39 C40 C41 . . . . -1.6(9) ?
C38 C39 C40 C54 . . . . 177.9(5) ?
C38 C39 C48 C49 . . . . 1.3(11) ?
C38 C39 C48 C53 . . . . -178.0(6) ?
C39 C40 C41 C42 . . . . 0.0(9) ?
C39 C40 C54 C53 . . . . 0.6(7) ?
C39 C40 C54 C97 . . . . -117.0(6) ?
C39 C40 C54 C103 . . . . 118.9(6) ?
C39 C48 C49 C50 . . . . -179.2(6) ?
C39 C48 C53 C52 . . . . 179.4(5) ?
C39 C48 C53 C54 . . . . 0.3(7) ?
C40 C39 C48 C49 . . . . 179.3(6) ?
C40 C39 C48 C53 . . . . 0.1(7) ?
C40 C41 C42 C37 . . . . 2.7(9) ?
C40 C41 C42 C43 . . . . -179.8(6) ?
C40 C54 C97 C98 . . . . 61.8(8) ?
C40 C54 C103 C104 . . . . -59.3(8) ?
C41 C40 C54 C53 . . . . 180.0(6) ?
C41 C40 C54 C97 . . . . 62.4(9) ?
C41 C40 C54 C103 . . . . -61.7(9) ?
C41 C42 C43 N3 . . . . -168.8(5) ?
C41 C42 C43 C44 . . . . 17.5(10) ?
C42 C37 C38 C39 . . . . 2.2(9) ?
C42 C43 C44 C45 . . . . 175.1(6) ?
C43 N3 C47 C46 . . . . 1.1(9) ?
C43 C44 C45 C46 . . . . 0.5(10) ?
C44 C45 C46 F3 . . . . 177.5(6) ?
C44 C45 C46 C47 . . . . -2.0(10) ?
C45 C46 C47 N3 . . . . 1.2(10) ?
C47 N3 C43 C42 . . . . -176.7(5) ?
C47 N3 C43 C44 . . . . -2.6(9) ?
C48 C39 C40 C41 . . . . -179.9(5) ?
C48 C39 C40 C54 . . . . -0.4(7) ?
C48 C49 C50 C51 . . . . 0.6(9) ?
C48 C53 C54 C40 . . . . -0.6(7) ?
C48 C53 C54 C97 . . . . 118.3(6) ?
C48 C53 C54 C103 . . . . -120.5(6) ?
C49 C48 C53 C52 . . . . 0.0(9) ?
C49 C48 C53 C54 . . . . -179.0(5) ?
C49 C50 C51 C52 . . . . -1.1(10) ?
C50 C51 C52 C53 . . . . 1.1(10) ?
C51 C52 C53 C48 . . . . -0.5(9) ?
C51 C52 C53 C54 . . . . 178.3(6) ?
C52 C53 C54 C40 . . . . -179.5(6) ?
C52 C53 C54 C97 . . . . -60.6(9) ?
C52 C53 C54 C103 . . . . 60.6(9) ?
C53 C48 C49 C50 . . . . 0.0(9) ?
C53 C54 C97 C98 . . . . -50.3(8) ?
C53 C54 C103 C104 . . . . 53.5(8) ?
C54 C40 C41 C42 . . . . -179.3(6) ?
C54 C97 C98 C99 . . . . -177.4(7) ?
C54 C103 C104 C105 . . . . 175.9(18) ?
C54 C103 C104 C205 . . . . -173(4) ?
C55 C56 C57 C58 . . . . -0.9(11) ?
C55 C56 C57 C66 . . . . 178.4(7) ?
C55 C60 C61 N4 . . . . 1.0(10) ?
C55 C60 C61 C62 . . . . -178.3(8) ?
C56 C55 C60 C59 . . . . -2.4(11) ?
C56 C55 C60 C61 . . . . 177.0(6) ?
C56 C57 C58 C59 . . . . -1.0(12) ?
C56 C57 C58 C72 . . . . 177.5(6) ?
C56 C57 C66 C67 . . . . 1.3(13) ?
C56 C57 C66 C71 . . . . -178.7(7) ?
C57 C58 C59 C60 . . . . 1.2(12) ?
C57 C58 C72 C71 . . . . 2.4(8) ?
C57 C58 C72 C109 . . . . -118.0(7) ?
C57 C58 C72 C115 . . . . 122.1(7) ?
C57 C66 C67 C68 . . . . 179.5(7) ?
C57 C66 C71 C70 . . . . 179.1(6) ?
C57 C66 C71 C72 . . . . 1.0(8) ?
C58 C57 C66 C67 . . . . -179.3(7) ?
C58 C57 C66 C71 . . . . 0.6(8) ?
C58 C59 C60 C55 . . . . 0.5(12) ?
C58 C59 C60 C61 . . . . -178.9(7) ?
C58 C72 C109 C110 . . . . 61.2(9) ?
C58 C72 C115 C116 . . . . -62.4(9) ?
C59 C58 C72 C71 . . . . -179.3(8) ?
C59 C58 C72 C109 . . . . 60.4(11) ?
C59 C58 C72 C115 . . . . -59.6(11) ?
C59 C60 C61 N4 . . . . -179.6(7) ?
C59 C60 C61 C62 . . . . 1.1(13) ?
C60 C55 C56 C57 . . . . 2.6(10) ?
C60 C61 C62 C63 . . . . -177.9(8) ?
C61 N4 C65 C64 . . . . -0.7(10) ?
C61 C62 C63 C64 . . . . -0.4(14) ?
C62 C63 C64 F4 . . . . 174.9(8) ?
C62 C63 C64 C65 . . . . -2.7(14) ?
C63 C64 C65 N4 . . . . 3.3(13) ?
C65 N4 C61 C60 . . . . 178.4(6) ?
C65 N4 C61 C62 . . . . -2.2(11) ?
C66 C57 C58 C59 . . . . 179.6(7) ?
C66 C57 C58 C72 . . . . -1.9(9) ?
C66 C67 C68 C69 . . . . 1.0(10) ?
C66 C71 C72 C58 . . . . -2.0(8) ?
C66 C71 C72 C109 . . . . 117.6(7) ?
C66 C71 C72 C115 . . . . -120.5(6) ?
C67 C66 C71 C70 . . . . -1.0(11) ?
C67 C66 C71 C72 . . . . -179.1(6) ?
C67 C68 C69 C70 . . . . -0.2(11) ?
C68 C69 C70 C71 . . . . -1.2(11) ?
C69 C70 C71 C66 . . . . 1.8(11) ?
C69 C70 C71 C72 . . . . 179.5(7) ?
C70 C71 C72 C58 . . . . -179.9(7) ?
C70 C71 C72 C109 . . . . -60.3(10) ?
C70 C71 C72 C115 . . . . 61.6(10) ?
C71 C66 C67 C68 . . . . -0.4(10) ?
C71 C72 C109 C110 . . . . -52.4(9) ?
C71 C72 C115 C116 . . . . 50.5(9) ?
C72 C58 C59 C60 . . . . -177.0(8) ?
C72 C109 C110 C111 . . . . -179.9(13) ?
C72 C109 C110 C211 . . . . -169(2) ?
C72 C115 C116 C117 . . . . 171.1(11) ?
C72 C115 C116 C217 . . . . 178(2) ?
C82 C81 C81B C83 . . . . -40.6(17) ?
C82 C81 C81B C80B . . . . 137(2) ?
C82 C83 C84 C83B . . . . -27(4) ?
C82 C83 C81B C81 . . . . 37.3(14) ?
C82 C83 C83B C84 . . . . 149(5) ?
C82 C83 C83B C84B . . . . 2E1(2) ?
C85 C36 C91 C92 . . . . -179.6(7) ?
C85 C86 C87 C88 . . . . -173.5(7) ?
C86 C87 C88 C89 . . . . 177.3(7) ?
C87 C88 C89 C90 . . . . -175.8(8) ?
C91 C36 C85 C86 . . . . -177.0(7) ?
C91 C92 C93 C94 . . . . -59.9(17) ?
C91 C92 C93B C94B . . . . 173(2) ?
C92 C93 C94 C95 . . . . -159.0(13) ?
C92 C93B C94B C95B . . . . -149(3) ?
C97 C54 C103 C104 . . . . 175.2(6) ?
C97 C98 C99 C100 . . . . -170.0(8) ?
C98 C99 C100 C101 . . . . -170.8(9) ?
C98 C99 C100 C201 . . . . 153(2) ?
C99 C100 C101 C102 . . . . -81.1(17) ?
C99 C100 C201 C202 . . . . 36(4) ?
C103 C54 C97 C98 . . . . -172.2(6) ?
C103 C104 C105 C106 . . . . -178(2) ?
C103 C104 C205 C206 . . . . 147(6) ?
C104 C105 C106 C107 . . . . -8(6) ?
C104 C205 C206 C207 . . . . -169(6) ?
C109 C72 C115 C116 . . . . 175.2(7) ?
C109 C110 C111 C112 . . . . -168.9(15) ?
C109 C110 C211 C212 . . . . 169(2) ?
C110 C111 C112 C113 . . . . -167.5(17) ?
C110 C211 C212 C213 . . . . 167(3) ?
C115 C72 C109 C110 . . . . -177.0(7) ?
C115 C116 C117 C118 . . . . -179.8(13) ?
C115 C116 C217 C218 . . . . 172(2) ?
C116 C117 C118 C119 . . . . -179.5(14) ?
C116 C217 C218 C219 . . . . -172(3) ?
C18 C4 C5 C6 . . . . -170.9(7) ?
C18 C4 C18B C79 . . . . -116(3) ?
C18 C4 C18B C73B . . . . -33.6(19) ?
C18 C73 C74 C75A . . . . -98.3(11) ?
C18 C73 C74 C75B . . . . -173.0(13) ?
C18 C73 C74 C74B . . . . 153(6) ?
C18 C73 C73B C79 . . . . -24(7) ?
C18 C73 C73B C74B . . . . -16E1(2) ?
C18 C73 C73B C18B . . . . 0.0(9) ?
C18 C73 C74B C74 . . . . -44(9) ?
C18 C73 C74B C75B . . . . -172(2) ?
C18 C73 C74B C73B . . . . 16E1(3) ?
C18 C79 C80 C81 . . . . 174.4(9) ?
C18 C79 C80 C79B . . . . 42(7) ?
C18 C79 C80 C80B . . . . 32(3) ?
C18 C79 C73B C73 . . . . 27(8) ?
C18 C79 C73B C74B . . . . 41(8) ?
C18 C79 C73B C18B . . . . -3.4(11) ?
C18 C79 C79B C80 . . . . -141(6) ?
C18 C79 C79B C81 . . . . -177.1(14) ?
C18 C79 C79B C18B . . . . 0.6(9) ?
C18 C79 C18B C4 . . . . 104(3) ?
C18 C79 C18B C73B . . . . 7(2) ?
C18 C73B C74B C73 . . . . -2E1(2) ?
C18 C73B C74B C74 . . . . -42(5) ?
C18 C73B C74B C75B . . . . -169(2) ?
C18 C73B C18B C4 . . . . 59(3) ?
C18 C73B C18B C79 . . . . -169(3) ?
C18 C79B C80B C80 . . . . -148(4) ?
C18 C79B C80B C81B . . . . 179(2) ?
C73 C18 C79 C80 . . . . 172.7(9) ?
C73 C18 C79 C73B . . . . -5.0(15) ?
C73 C18 C79 C79B . . . . -177(2) ?
C73 C18 C79 C18B . . . . -175(3) ?
C73 C18 C73B C79 . . . . 171(3) ?
C73 C18 C73B C74B . . . . 1.7(19) ?
C73 C18 C73B C18B . . . . -180(3) ?
C73 C18 C18B C4 . . . . -124(5) ?
C73 C18 C18B C79 . . . . 11(7) ?
C73 C18 C18B C73B . . . . 0(4) ?
C73 C74 C75A C76 . . . . 163.6(11) ?
C73 C74 C74B C75B . . . . 139(6) ?
C73 C74 C74B C73B . . . . 3(3) ?
C73 C75B C76B C77B . . . . 179(2) ?
C73 C75B C74B C74 . . . . -138(7) ?
C73 C75B C74B C73B . . . . 4(3) ?
C73 C73B C74B C74 . . . . -22(19) ?
C73 C73B C74B C75B . . . . -15E1(2) ?
C73 C73B C18B C4 . . . . 59(3) ?
C73 C73B C18B C18 . . . . 0(3) ?
C73 C73B C18B C79 . . . . -169(3) ?
C74 C73 C73B C18 . . . . -48(6) ?
C74 C73 C73B C79 . . . . -73(11) ?
C74 C73 C73B C74B . . . . 15E1(2) ?
C74 C73 C73B C18B . . . . -48(6) ?
C74 C73 C74B C75B . . . . -127(8) ?
C74 C73 C74B C73B . . . . -159(17) ?
C74 C75A C76 C77 . . . . 177.6(12) ?
C74 C75B C76B C77B . . . . -166(2) ?
C74 C75B C74B C73 . . . . 138(7) ?
C74 C75B C74B C73B . . . . 142(4) ?
C75A C74 C74B C73 . . . . -80(5) ?
C75A C74 C74B C75B . . . . 58(2) ?
C75A C74 C74B C73B . . . . -77(4) ?
C75A C76 C77 C78 . . . . -173.9(12) ?
C79 C18 C73 C74 . . . . 168.9(9) ?
C79 C18 C73 C73B . . . . 9(3) ?
C79 C18 C73 C74B . . . . -165(6) ?
C79 C18 C73 C18B . . . . 9(5) ?
C79 C18 C73B C73 . . . . -171(3) ?
C79 C18 C73B C74B . . . . -170(2) ?
C79 C18 C73B C18B . . . . 9(3) ?
C79 C18 C18B C4 . . . . -135.1(19) ?
C79 C18 C18B C73B . . . . -11(3) ?
C79 C80 C81 C82 . . . . 155.5(9) ?
C79 C80 C81 C79B . . . . -18(3) ?
C79 C80 C81 C81B . . . . -162.7(15) ?
C79 C80 C79B C18 . . . . -103(11) ?
C79 C80 C79B C81 . . . . 56(8) ?
C79 C80 C79B C80B . . . . -172(6) ?
C79 C80 C79B C18B . . . . -114(11) ?
C79 C80 C80B C79B . . . . 4(3) ?
C79 C80 C80B C81B . . . . 155.8(18) ?
C79 C73B C74B C73 . . . . -6E1(2) ?
C79 C73B C74B C74 . . . . -79(10) ?
C79 C73B C74B C75B . . . . 154(7) ?
C79 C73B C18B C4 . . . . -131.6(13) ?
C79 C73B C18B C18 . . . . 169(3) ?
C80 C79 C73B C18 . . . . -5(4) ?
C80 C79 C73B C73 . . . . 22(11) ?
C80 C79 C73B C74B . . . . 35(10) ?
C80 C79 C73B C18B . . . . -9(3) ?
C80 C79 C79B C18 . . . . 141(6) ?
C80 C79 C79B C81 . . . . -36(5) ?
C80 C79 C79B C18B . . . . 142(7) ?
C80 C79 C18B C4 . . . . -86(2) ?
C80 C79 C18B C18 . . . . 169(2) ?
C80 C79 C18B C73B . . . . 176.6(13) ?
C80 C81 C81B C82 . . . . -130.0(14) ?
C80 C81 C81B C83 . . . . -171(2) ?
C80 C81 C81B C80B . . . . 6.7(17) ?
C80 C79B C80B C81B . . . . -33(4) ?
C80 C80B C81B C82 . . . . 29(4) ?
C80 C80B C81B C81 . . . . -9(2) ?
C81 C82 C83 C84 . . . . 173.9(12) ?
C81 C82 C83 C81B . . . . -46(2) ?
C81 C82 C83 C83B . . . . 155(3) ?
C81 C82 C81B C83 . . . . 133(2) ?
C81 C82 C81B C80B . . . . -48(2) ?
C81 C82 C83B C83 . . . . -64(5) ?
C81 C82 C83B C84 . . . . -102(8) ?
C81 C82 C83B C84B . . . . 121(4) ?
C81 C80 C79B C18 . . . . -160(4) ?
C81 C80 C79B C79 . . . . -56(8) ?
C81 C80 C79B C80B . . . . 132(4) ?
C81 C80 C79B C18B . . . . -170(4) ?
C81 C80 C80B C79B . . . . -141(4) ?
C81 C80 C80B C81B . . . . 11(3) ?
C81 C79B C80B C80 . . . . 29(3) ?
C81 C79B C80B C81B . . . . -4(3) ?
C83 C82 C81 C80 . . . . 86.9(14) ?
C83 C82 C81 C79B . . . . 89.3(17) ?
C83 C82 C81 C81B . . . . 34.5(16) ?
C83 C82 C81B C81 . . . . -133(2) ?
C83 C82 C81B C80B . . . . 178(4) ?
C83 C82 C83B C84 . . . . -38(5) ?
C83 C82 C83B C84B . . . . -175(5) ?
C83 C84 C83B C82 . . . . 33(4) ?
C83 C84 C83B C84B . . . . 168(5) ?
C84 C83 C81B C82 . . . . 75(3) ?
C84 C83 C81B C81 . . . . 112(3) ?
C84 C83 C83B C82 . . . . -149(5) ?
C84 C83 C83B C84B . . . . -13E1(2) ?
C93 C94 C95 C96 . . . . 177.5(14) ?
C105 C106 C107 C108 . . . . 172(3) ?
C111 C112 C113 C114 . . . . 80(3) ?
C117 C118 C119 C120 . . . . 176.3(16) ?
C211 C212 C213 C214 . . . . -173(3) ?
C93B C94B C95B C96B . . . . -68(5) ?
C217 C218 C219 C220 . . . . -55(4) ?
C205 C206 C207 C208 . . . . -176(7) ?
C75B C73 C74 C75A . . . . 74.7(13) ?
C75B C73 C74 C74B . . . . -34(5) ?
C75B C73 C73B C18 . . . . -172.5(15) ?
C75B C73 C73B C79 . . . . 163(7) ?
C75B C73 C73B C74B . . . . 3E1(2) ?
C75B C73 C73B C18B . . . . -172.5(15) ?
C75B C73 C74B C74 . . . . 127(8) ?
C75B C73 C74B C73B . . . . -3E1(2) ?
C75B C74 C75A C76 . . . . -132.3(13) ?
C75B C74 C74B C73 . . . . -139(6) ?
C75B C74 C74B C73B . . . . -136(5) ?
C75B C76B C77B C78B . . . . 146(3) ?
C76B C75B C74B C73 . . . . 172(5) ?
C76B C75B C74B C74 . . . . 34(4) ?
C76B C75B C74B C73B . . . . 176(3) ?
C73B C18 C73 C74 . . . . 160(3) ?
C73B C18 C73 C74B . . . . -173(7) ?
C73B C18 C73 C18B . . . . 0(6) ?
C73B C18 C79 C80 . . . . 177.7(16) ?
C73B C18 C79 C79B . . . . -172(2) ?
C73B C18 C79 C18B . . . . -170(3) ?
C73B C18 C18B C4 . . . . -124(2) ?
C73B C18 C18B C79 . . . . 11(3) ?
C73B C73 C74 C75A . . . . -61(5) ?
C73B C73 C74 C75B . . . . -136(5) ?
C73B C73 C74 C74B . . . . -170(8) ?
C73B C73 C74B C74 . . . . 159(17) ?
C73B C73 C74B C75B . . . . 3E1(2) ?
C73B C79 C80 C81 . . . . 178(3) ?
C73B C79 C80 C79B . . . . 46(8) ?
C73B C79 C80 C80B . . . . 36(4) ?
C73B C79 C79B C18 . . . . -9(3) ?
C73B C79 C79B C80 . . . . -150(5) ?
C73B C79 C79B C81 . . . . 174(2) ?
C73B C79 C79B C18B . . . . -8(3) ?
C73B C79 C18B C4 . . . . 97(2) ?
C73B C79 C18B C18 . . . . -7(2) ?
C74B C73 C74 C75A . . . . 108(5) ?
C74B C73 C74 C75B . . . . 34(5) ?
C74B C73 C73B C18 . . . . 16E1(2) ?
C74B C73 C73B C79 . . . . 137(19) ?
C74B C73 C73B C18B . . . . 16E1(2) ?
C74B C74 C75A C76 . . . . -174.1(19) ?
C74B C75B C76B C77B . . . . 176(3) ?
C74B C73B C18B C4 . . . . 61(3) ?
C74B C73B C18B C18 . . . . 2(3) ?
C74B C73B C18B C79 . . . . -167(3) ?
C79B C18 C73 C74 . . . . 167.2(13) ?
C79B C18 C73 C73B . . . . 7(3) ?
C79B C18 C73 C74B . . . . -166(6) ?
C79B C18 C73 C18B . . . . 7(5) ?
C79B C18 C79 C80 . . . . -10(2) ?
C79B C18 C79 C73B . . . . 172(2) ?
C79B C18 C79 C18B . . . . 2(3) ?
C79B C18 C73B C73 . . . . -175(2) ?
C79B C18 C73B C79 . . . . -3.5(11) ?
C79B C18 C73B C74B . . . . -173(2) ?
C79B C18 C73B C18B . . . . 5(3) ?
C79B C18 C18B C4 . . . . -137(5) ?
C79B C18 C18B C79 . . . . -2(4) ?
C79B C18 C18B C73B . . . . -14(7) ?
C79B C79 C80 C81 . . . . 132(7) ?
C79B C79 C80 C80B . . . . -11(7) ?
C79B C79 C73B C18 . . . . 13(4) ?
C79B C79 C73B C73 . . . . 40(10) ?
C79B C79 C73B C74B . . . . 54(10) ?
C79B C79 C73B C18B . . . . 10(4) ?
C79B C79 C18B C4 . . . . -78(3) ?
C79B C79 C18B C18 . . . . 178(3) ?
C79B C79 C18B C73B . . . . -174(2) ?
C79B C80 C81 C82 . . . . 173(3) ?
C79B C80 C81 C81B . . . . -145(4) ?
C79B C80 C80B C81B . . . . 152(3) ?
C79B C81 C81B C82 . . . . -139.2(14) ?
C79B C81 C81B C83 . . . . -180(2) ?
C79B C81 C81B C80B . . . . -2.5(19) ?
C79B C80B C81B C82 . . . . 42(4) ?
C79B C80B C81B C81 . . . . 4(3) ?
C80B C80 C81 C82 . . . . -51(2) ?
C80B C80 C81 C79B . . . . 136(4) ?
C80B C80 C81 C81B . . . . -9(2) ?
C80B C80 C79B C18 . . . . 68(7) ?
C80B C80 C79B C79 . . . . 172(6) ?
C80B C80 C79B C81 . . . . -132(4) ?
C80B C80 C79B C18B . . . . 58(7) ?
C81B C82 C81 C80 . . . . 52.4(15) ?
C81B C82 C81 C79B . . . . 54.8(18) ?
C81B C82 C83 C84 . . . . -140(3) ?
C81B C82 C83 C83B . . . . -159(4) ?
C81B C82 C83B C83 . . . . 16(3) ?
C81B C82 C83B C84 . . . . -22(7) ?
C81B C82 C83B C84B . . . . -159(3) ?
C81B C83 C84 C83B . . . . -93(5) ?
C81B C83 C83B C82 . . . . -25(4) ?
C81B C83 C83B C84 . . . . 124(4) ?
C81B C83 C83B C84B . . . . -0E1(2) ?
C18B C4 C5 C6 . . . . 165.0(11) ?
C18B C4 C18 C17 . . . . -80(2) ?
C18B C4 C18 C73 . . . . 159(2) ?
C18B C4 C18 C79 . . . . 35(2) ?
C18B C4 C18 C73B . . . . 122(3) ?
C18B C4 C18 C79B . . . . 15(2) ?
C18B C17 C18 C4 . . . . 76(2) ?
C18B C17 C18 C73 . . . . -163(2) ?
C18B C17 C18 C79 . . . . -42(2) ?
C18B C17 C18 C73B . . . . -129(3) ?
C18B C17 C18 C79B . . . . -19(2) ?
C18B C18 C73 C74 . . . . 160(5) ?
C18B C18 C73 C73B . . . . 0(6) ?
C18B C18 C73 C74B . . . . -174(8) ?
C18B C18 C79 C80 . . . . -12(3) ?
C18B C18 C79 C73B . . . . 170(3) ?
C18B C18 C79 C79B . . . . -2(3) ?
C18B C18 C73B C73 . . . . 180(3) ?
C18B C18 C73B C79 . . . . -9(3) ?
C18B C18 C73B C74B . . . . -178(3) ?
C18B C73 C74 C75A . . . . -96.1(12) ?
C18B C73 C74 C75B . . . . -170.8(13) ?
C18B C73 C74 C74B . . . . 155(6) ?
C18B C73 C73B C18 . . . . 0.0(9) ?
C18B C73 C73B C79 . . . . -24(6) ?
C18B C73 C73B C74B . . . . -16E1(2) ?
C18B C73 C74B C74 . . . . -46(10) ?
C18B C73 C74B C75B . . . . -173(3) ?
C18B C73 C74B C73B . . . . 16E1(3) ?
C18B C79 C80 C81 . . . . 170.8(11) ?
C18B C79 C80 C79B . . . . 39(7) ?
C18B C79 C80 C80B . . . . 28(3) ?
C18B C79 C73B C18 . . . . 3.4(11) ?
C18B C79 C73B C73 . . . . 31(8) ?
C18B C79 C73B C74B . . . . 44(8) ?
C18B C79 C79B C18 . . . . -0.6(9) ?
C18B C79 C79B C80 . . . . -142(7) ?
C18B C79 C79B C81 . . . . -177.7(19) ?
C18B C73B C74B C73 . . . . -2E1(2) ?
C18B C73B C74B C74 . . . . -42(5) ?
C18B C73B C74B C75B . . . . -170(2) ?
C18B C79B C80B C80 . . . . -148(4) ?
C18B C79B C80B C81B . . . . 179(3) ?
C83B C82 C81 C80 . . . . 141(4) ?
C83B C82 C81 C79B . . . . 144(4) ?
C83B C82 C81 C81B . . . . 89(5) ?
C83B C82 C83 C84 . . . . 19(3) ?
C83B C82 C83 C81B . . . . 159(4) ?
C83B C82 C81B C81 . . . . -152(3) ?
C83B C82 C81B C83 . . . . -19(3) ?
C83B C82 C81B C80B . . . . 159(3) ?
C83B C83 C81B C82 . . . . 23(4) ?
C83B C83 C81B C81 . . . . 61(4) ?
C1S C2S C3S C4S . . . . 166(3) ?
C2S C3S C4S C5S . . . . 164(4) ?

_cod_database_fobs_code 2243349
